data_4341311
loop_
_publ_author_name
'Khaledi, Hamid'
'Olmstead, Marilyn M.'
'Fukuda, Takamitsu'
'Mohd Ali, Hapipah'

_publ_section_title
;
 Heterometallic Pd(II)-Ni(II) Complexes with meso-Substituted
 Dibenzotetraaza[14]annulene: Double C-H Bond Activation and Formation of
 a Rectangular Tetradibenzotetraaza[14]annulene.
;
_journal_issue 21
_journal_name_full 'Inorganic chemistry'
_journal_page_first 11348
_journal_page_last 11350
_journal_paper_doi 10.1021/ic5019828
_journal_volume 53
_journal_year 2014
_chemical_formula_moiety 'C152 H120 N24 Ni4 Pd4, 6.2(C3 H6 O)'
_chemical_formula_sum 'C170.6 H157.2 N24 Ni4 O6.2 Pd4'
_chemical_formula_weight 3303.23
_chemical_name_systematic
;
 ?
;
_space_group_crystal_system triclinic
_space_group_IT_number 2
_space_group_name_Hall '-P 1'
_space_group_name_H-M_alt 'P -1'
_symmetry_space_group_name_Hall '-P 1'
_symmetry_space_group_name_H-M 'P -1'
_atom_sites_solution_hydrogens geom
_audit_creation_method SHELXL-2014/6
_cell_angle_alpha 96.944(3)
_cell_angle_beta 112.560(3)
_cell_angle_gamma 112.738(3)
_cell_formula_units_Z 1
_cell_length_a 17.0275(10)
_cell_length_b 17.1072(10)
_cell_length_c 18.7082(11)
_cell_measurement_reflns_used 9440
_cell_measurement_temperature 100(2)
_cell_measurement_theta_max 28.2
_cell_measurement_theta_min 2.5
_cell_volume 4403.5(5)
_computing_cell_refinement 'SAINT (Bruker, 2012)'
_computing_data_collection 'Apex 2 (Bruker, 2012)'
_computing_data_reduction 'SAINT (Bruker, 2012)'
_computing_structure_refinement 'SHELXL-2014/6 (Sheldrick, 2014)'
_computing_structure_solution 'SHELXT (Sheldrick, 2012)'
_diffrn_ambient_temperature 100(2)
_diffrn_measured_fraction_theta_full 0.996
_diffrn_measured_fraction_theta_max 0.996
_diffrn_radiation_wavelength 0.7749
_diffrn_reflns_av_R_equivalents 0.0492
_diffrn_reflns_av_unetI/netI 0.0572
_diffrn_reflns_Laue_measured_fraction_full 0.996
_diffrn_reflns_Laue_measured_fraction_max 0.996
_diffrn_reflns_limit_h_max 20
_diffrn_reflns_limit_h_min -20
_diffrn_reflns_limit_k_max 20
_diffrn_reflns_limit_k_min -20
_diffrn_reflns_limit_l_max 22
_diffrn_reflns_limit_l_min -22
_diffrn_reflns_number 55110
_diffrn_reflns_point_group_measured_fraction_full 0.996
_diffrn_reflns_point_group_measured_fraction_max 0.996
_diffrn_reflns_theta_full 27.706
_diffrn_reflns_theta_max 27.718
_diffrn_reflns_theta_min 2.304
_exptl_absorpt_coefficient_mu 1.092
_exptl_absorpt_correction_T_max 0.746
_exptl_absorpt_correction_T_min 0.589
_exptl_absorpt_correction_type multi-scan
_exptl_absorpt_process_details 'SADABS (Sheldrick, 2012)'
_exptl_crystal_colour red
_exptl_crystal_density_diffrn 1.246
_exptl_crystal_description plate
_exptl_crystal_F_000 1694
_exptl_crystal_size_max 0.054
_exptl_crystal_size_mid 0.049
_exptl_crystal_size_min 0.020
_refine_diff_density_max 1.586
_refine_diff_density_min -0.508
_refine_diff_density_rms 0.124
_refine_ls_extinction_method none
_refine_ls_goodness_of_fit_ref 1.026
_refine_ls_hydrogen_treatment constr
_refine_ls_matrix_type full
_refine_ls_number_parameters 1406
_refine_ls_number_reflns 15906
_refine_ls_number_restraints 346
_refine_ls_restrained_S_all 1.030
_refine_ls_R_factor_all 0.1088
_refine_ls_R_factor_gt 0.0764
_refine_ls_shift/su_max 0.000
_refine_ls_shift/su_mean 0.000
_refine_ls_structure_factor_coef Fsqd
_refine_ls_weighting_details 'w=1/[\s^2^(Fo^2^)+(0.1658P)^2^+6.5924P] where P=(Fo^2^+2Fc^2^)/3'
_refine_ls_weighting_scheme calc
_refine_ls_wR_factor_gt 0.2220
_refine_ls_wR_factor_ref 0.2546
_reflns_Friedel_coverage 0.000
_reflns_number_gt 11064
_reflns_number_total 15906
_reflns_threshold_expression 'I > 2\s(I)'
_cod_data_source_file ic5019828_si_002.cif
_cod_data_source_block 4
_cod_depositor_comments 'Adding full bibliography for 4341308--4341311.cif.'
_cod_original_formula_sum 'C170.60 H157.20 N24 Ni4 O6.20 Pd4'
_cod_database_code 4341311
_shelx_space_group_comment
;
The symmetry employed for this shelxl refinement is uniquely defined
by the following loop, which should always be used as a source of
symmetry information in preference to the above space-group names.
They are only intended as comments.
;
_shelx_estimated_absorpt_t_min 0.943
_shelx_estimated_absorpt_t_max 0.978
_shelxl_version_number 2014/6

loop_
_space_group_symop_operation_xyz
'x, y, z'
'-x, -y, -z'

loop_
_atom_site_label
_atom_site_type_symbol
_atom_site_fract_x
_atom_site_fract_y
_atom_site_fract_z
_atom_site_U_iso_or_equiv
_atom_site_adp_type
_atom_site_occupancy
_atom_site_site_symmetry_order
_atom_site_calc_flag
_atom_site_refinement_flags_posn
_atom_site_refinement_flags_adp
_atom_site_refinement_flags_occupancy
_atom_site_disorder_assembly
_atom_site_disorder_group
Ni1 Ni 0.48411(5) 0.18962(5) 0.02914(5) 0.0414(2) Uani 1 1 d . . . . .
Ni2 Ni 0.10385(5) 0.00842(5) 0.26273(5) 0.0429(2) Uani 1 1 d . . . . .
N2 N 0.5688(3) 0.1555(3) 0.0978(3) 0.0466(12) Uani 1 1 d . . . . .
N3 N 0.5140(4) 0.1550(3) -0.0514(3) 0.0502(13) Uani 1 1 d . . . . .
N5 N 0.4020(4) 0.2264(3) -0.0364(3) 0.0469(12) Uani 1 1 d D . . . .
N6 N 0.4534(3) 0.2256(3) 0.1079(3) 0.0408(11) Uani 1 1 d D . . . .
N8 N 0.0905(3) 0.1124(3) 0.2783(3) 0.0390(11) Uani 1 1 d . . . . .
N9 N -0.0157(4) -0.0512(3) 0.2562(3) 0.0492(12) Uani 1 1 d . . . . .
N11 N 0.1184(4) -0.0950(3) 0.2474(3) 0.0471(12) Uani 1 1 d . . . . .
N12 N 0.2254(4) 0.0687(4) 0.2748(3) 0.0509(13) Uani 1 1 d . . . . .
C10 C 0.6022(4) 0.2253(4) 0.3081(4) 0.0470(14) Uani 1 1 d D . . . .
C11 C 0.5635(4) 0.2053(4) 0.2208(4) 0.0452(14) Uani 1 1 d . . . . .
C12 C 0.5969(4) 0.1692(4) 0.1755(4) 0.0477(15) Uani 1 1 d . . . . .
H12 H 0.6448 0.1531 0.2041 0.057 Uiso 1 1 calc R U . . .
C13 C 0.6023(4) 0.1131(3) 0.0540(5) 0.0513(16) Uani 1 1 d . . . . .
C14 C 0.6584(4) 0.0716(4) 0.0863(5) 0.0595(18) Uani 1 1 d . . . . .
H14 H 0.6773 0.0703 0.1408 0.071 Uiso 1 1 calc R U . . .
C15 C 0.6856(4) 0.0327(4) 0.0377(5) 0.067(2) Uani 1 1 d . . . . .
H15 H 0.7235 0.0043 0.0592 0.080 Uiso 1 1 calc R U . . .
C16 C 0.6590(5) 0.0341(4) -0.0414(6) 0.074(2) Uani 1 1 d . . . . .
H16 H 0.6788 0.0073 -0.0739 0.088 Uiso 1 1 calc R U . . .
C17 C 0.6033(5) 0.0750(4) -0.0734(5) 0.068(2) Uani 1 1 d . . . . .
H17 H 0.5845 0.0758 -0.1280 0.082 Uiso 1 1 calc R U . . .
C18 C 0.5748(4) 0.1146(4) -0.0257(4) 0.0508(15) Uani 1 1 d . . . . .
C19 C 0.4840(5) 0.1628(4) -0.1248(4) 0.0538(16) Uani 1 1 d . . . . .
H19 H 0.5080 0.1446 -0.1582 0.065 Uiso 1 1 calc DR U . . .
C20 C 0.4186(5) 0.1963(4) -0.1579(4) 0.0517(15) Uani 1 1 d . . . . .
C21 C 0.3793(5) 0.1970(4) -0.2405(4) 0.0501(15) Uani 1 1 d D . . . .
C31 C 0.3790(4) 0.2260(4) -0.1120(4) 0.0446(14) Uani 1 1 d D . . . .
H31 H 0.3340 0.2464 -0.1375 0.053 Uiso 0.4499(10) 1 calc R U P A 2
C38 C 0.4894(4) 0.2301(4) 0.1840(3) 0.0424(13) Uani 1 1 d D . . . .
H38 H 0.4660 0.2506 0.2167 0.051 Uiso 0.5501(10) 1 calc R U P A 1
C48 C 0.3192(4) 0.3090(4) 0.3192(4) 0.0439(14) Uani 1 1 d D . . . .
C49 C 0.2458(4) 0.2178(4) 0.2981(3) 0.0401(13) Uani 1 1 d . . . . .
C50 C 0.1545(4) 0.1948(4) 0.2909(3) 0.0414(13) Uani 1 1 d D . . . .
H50 H 0.1370 0.2409 0.2953 0.050 Uiso 1 1 calc R U . . .
C51 C 0.0022(4) 0.0949(4) 0.2784(3) 0.0463(14) Uani 1 1 d D . . . .
C52 C -0.0314(4) 0.1557(4) 0.2889(3) 0.0587(18) Uani 1 1 d D . . . .
H52 H 0.0062 0.2171 0.2971 0.070 Uiso 1 1 calc R U . . .
C53 C -0.1202(5) 0.1252(5) 0.2870(4) 0.086(3) Uani 1 1 d D . . . .
H53 H -0.1444 0.1656 0.2941 0.103 Uiso 1 1 calc R U . . .
C54 C -0.1748(5) 0.0337(6) 0.2745(5) 0.112(4) Uani 1 1 d D U . . .
H54 H -0.2360 0.0138 0.2729 0.135 Uiso 1 1 calc R U . . .
C55 C -0.1437(5) -0.0287(4) 0.2644(4) 0.087(3) Uani 1 1 d D U . . .
H55 H -0.1807 -0.0901 0.2567 0.104 Uiso 0.5501(10) 1 calc R U P A 1
C56 C -0.0556(4) 0.0049(4) 0.2662(3) 0.0502(15) Uani 1 1 d D . . . .
C57 C -0.0615(4) -0.1356(4) 0.2472(4) 0.0474(14) Uani 1 1 d D . . . .
H57 H -0.1209 -0.1552 0.2491 0.057 Uiso 0.5501(10) 1 calc R U P A 1
C58 C -0.0338(5) -0.2004(4) 0.2353(4) 0.0505(15) Uani 1 1 d . . . . .
C59 C -0.0990(4) -0.2912(4) 0.2252(4) 0.0496(15) Uani 1 1 d D . . . .
C69 C 0.0557(4) -0.1771(4) 0.2358(4) 0.0489(15) Uani 1 1 d D . . . .
H69 H 0.0719 -0.2235 0.2274 0.059 Uiso 1 1 calc R U . . .
C70 C 0.2098(4) -0.0758(4) 0.2535(3) 0.0516(16) Uani 1 1 d D . . . .
C71 C 0.2474(4) -0.1349(4) 0.2470(3) 0.0641(19) Uani 1 1 d D . . . .
H71 H 0.2097 -0.1970 0.2359 0.077 Uiso 1 1 calc R U . . .
C72 C 0.3408(5) -0.1008(5) 0.2571(4) 0.072(2) Uani 1 1 d D . . . .
H72 H 0.3669 -0.1401 0.2529 0.087 Uiso 1 1 calc R U . . .
C73 C 0.3970(5) -0.0095(5) 0.2735(4) 0.080(2) Uani 1 1 d D . . . .
H73 H 0.4607 0.0127 0.2802 0.096 Uiso 1 1 calc R U . . .
C74 C 0.3607(4) 0.0480(4) 0.2799(4) 0.071(2) Uani 1 1 d D . . . .
H74 H 0.3987 0.1102 0.2913 0.086 Uiso 0.4499(10) 1 calc R U P A 2
C75 C 0.2677(4) 0.0142(4) 0.2695(3) 0.0501(15) Uani 1 1 d D . . . .
C76 C 0.2783(4) 0.1539(4) 0.2908(4) 0.0436(14) Uani 1 1 d D . . . .
H76 H 0.3420 0.1743 0.2979 0.052 Uiso 0.4499(10) 1 calc R U P A 2
Pd1A Pd 0.40566(5) 0.18888(5) 0.31202(4) 0.0321(2) Uani 0.5501(10) 1 d D . P A 1
Pd2A Pd 0.29275(5) 0.26992(5) -0.16209(4) 0.0344(2) Uani 0.5501(10) 1 d D . P A 1
N1A N 0.5507(10) 0.2256(9) 0.3455(10) 0.044(3) Uani 0.5501(10) 1 d . . P A 1
N4A N 0.3216(8) 0.2324(7) -0.2580(8) 0.037(3) Uani 0.5501(10) 1 d D . P A 1
N7A N 0.4008(7) 0.3120(7) 0.3274(8) 0.033(3) Uani 0.5501(10) 1 d D . P A 1
N10A N -0.1913(8) -0.3215(8) 0.2102(8) 0.035(3) Uani 0.5501(10) 1 d . . P A 1
C1A C 0.6142(8) 0.2548(10) 0.4308(8) 0.065(6) Uani 0.5501(10) 1 d DG . P A 1
C2A C 0.5952(10) 0.2744(11) 0.4950(9) 0.069(5) Uani 0.5501(10) 1 d DG . P A 1
H2A H 0.5335 0.2683 0.4843 0.083 Uiso 0.5501(10) 1 calc R U P A 1
C3A C 0.6661(13) 0.3024(12) 0.5735(9) 0.077(6) Uani 0.5501(10) 1 d DG U P A 1
H3A H 0.6530 0.3157 0.6172 0.093 Uiso 0.5501(10) 1 calc R U P A 1
C4A C 0.7549(13) 0.3116(18) 0.5905(7) 0.113(5) Uani 0.5501(10) 1 d DG . P A 1
H4A H 0.8038 0.3311 0.6453 0.136 Uiso 0.5501(10) 1 calc R U P A 1
C5A C 0.7716(9) 0.2925(16) 0.5279(7) 0.148(19) Uani 0.5501(10) 1 d DG . P A 1
H5A H 0.8339 0.2991 0.5402 0.178 Uiso 0.5501(10) 1 calc R U P A 1
C6A C 0.7040(7) 0.2635(9) 0.4462(7) 0.058(2) Uani 0.5501(10) 1 d DG U P A 1
C7A C 0.7026(9) 0.2378(13) 0.3657(8) 0.056(8) Uani 0.5501(10) 1 d DG . P A 1
C8A C 0.783(2) 0.3149(17) 0.359(2) 0.087(11) Uani 0.5501(10) 1 d D . P A 1
H8A1 H 0.7704 0.3662 0.3600 0.130 Uiso 0.5501(10) 1 calc R U P A 1
H8A2 H 0.7839 0.2951 0.3086 0.130 Uiso 0.5501(10) 1 calc R U P A 1
H8A3 H 0.8455 0.3322 0.4060 0.130 Uiso 0.5501(10) 1 calc R U P A 1
C9A C 0.7054(19) 0.1482(15) 0.3598(15) 0.063(6) Uani 0.5501(10) 1 d D . P A 1
H9A1 H 0.7636 0.1566 0.4064 0.094 Uiso 0.5501(10) 1 calc R U P A 1
H9A2 H 0.7063 0.1273 0.3090 0.094 Uiso 0.5501(10) 1 calc R U P A 1
H9A3 H 0.6482 0.1037 0.3601 0.094 Uiso 0.5501(10) 1 calc R U P A 1
C22A C 0.4015(13) 0.1739(11) -0.3103(10) 0.044(6) Uani 0.5501(10) 1 d D . P A 1
C23A C 0.5074(13) 0.2396(18) -0.2852(19) 0.048(5) Uani 0.5501(10) 1 d D . P A 1
H23A H 0.5168 0.3009 -0.2742 0.072 Uiso 0.5501(10) 1 calc R U P A 1
H23B H 0.5219 0.2259 -0.3296 0.072 Uiso 0.5501(10) 1 calc R U P A 1
H23C H 0.5505 0.2336 -0.2360 0.072 Uiso 0.5501(10) 1 calc R U P A 1
C24A C 0.3913(12) 0.0788(9) -0.3287(13) 0.037(4) Uani 0.5501(10) 1 d D . P A 1
H24A H 0.4364 0.0739 -0.2800 0.055 Uiso 0.5501(10) 1 calc R U P A 1
H24B H 0.4057 0.0675 -0.3736 0.055 Uiso 0.5501(10) 1 calc R U P A 1
H24C H 0.3251 0.0348 -0.3442 0.055 Uiso 0.5501(10) 1 calc R U P A 1
C25A C 0.3251(12) 0.1836(8) -0.3775(12) 0.047(6) Uani 0.5501(10) 1 d D . P A 1
C26A C 0.3035(14) 0.1638(12) -0.4593(11) 0.064(6) Uani 0.5501(10) 1 d D . P A 1
H26A H 0.3369 0.1418 -0.4794 0.076 Uiso 0.5501(10) 1 calc R U P A 1
C27A C 0.2306(16) 0.1783(11) -0.5082(14) 0.069(8) Uani 0.5501(10) 1 d D U P A 1
H27A H 0.2125 0.1659 -0.5647 0.083 Uiso 0.5501(10) 1 calc R U P A 1
C28A C 0.1804(13) 0.2115(9) -0.4773(12) 0.063(6) Uani 0.5501(10) 1 d D . P A 1
H28A H 0.1298 0.2209 -0.5129 0.075 Uiso 0.5501(10) 1 calc R U P A 1
C29A C 0.2074(10) 0.2301(9) -0.3932(9) 0.047(4) Uani 0.5501(10) 1 d D . P A 1
H29A H 0.1762 0.2522 -0.3701 0.056 Uiso 0.5501(10) 1 calc R U P A 1
C30A C 0.2824(12) 0.2142(10) -0.3460(9) 0.047(5) Uani 0.5501(10) 1 d D . P A 1
C32A C 0.3623(12) 0.2605(13) -0.0040(11) 0.037(3) Uani 0.5501(10) 1 d D U P A 1
C33A C 0.2967(10) 0.2872(9) -0.0505(7) 0.044(4) Uani 0.5501(10) 1 d D . P A 1
C34A C 0.2491(9) 0.3117(9) -0.0139(8) 0.069(5) Uani 0.5501(10) 1 d D . P A 1
H34A H 0.2037 0.3304 -0.0428 0.083 Uiso 0.5501(10) 1 calc R U P A 1
C35A C 0.2674(11) 0.3093(11) 0.0654(10) 0.079(9) Uani 0.5501(10) 1 d D . P A 1
H35A H 0.2338 0.3266 0.0891 0.095 Uiso 0.5501(10) 1 calc R U P A 1
C36A C 0.3322(11) 0.2828(11) 0.1102(8) 0.063(5) Uani 0.5501(10) 1 d D . P A 1
H36A H 0.3436 0.2814 0.1637 0.075 Uiso 0.5501(10) 1 calc R U P A 1
C37A C 0.3804(14) 0.2582(13) 0.0739(11) 0.035(5) Uani 0.5501(10) 1 d D U P A 1
C39A C 0.4666(9) 0.4050(8) 0.3444(5) 0.038(3) Uani 0.5501(10) 1 d D . P A 1
C40A C 0.5584(7) 0.4361(8) 0.3539(5) 0.048(3) Uani 0.5501(10) 1 d D . P A 1
H40A H 0.5873 0.3986 0.3529 0.057 Uiso 0.5501(10) 1 calc R U P A 1
C41A C 0.6071(9) 0.5295(9) 0.3656(6) 0.058(3) Uani 0.5501(10) 1 d D . P A 1
H41A H 0.6710 0.5555 0.3726 0.070 Uiso 0.5501(10) 1 calc R U P A 1
C42A C 0.5641(18) 0.5836(16) 0.3670(10) 0.089(4) Uani 0.5501(10) 1 d D . P A 1
H42A H 0.5979 0.6455 0.3748 0.106 Uiso 0.5501(10) 1 calc R U P A 1
C43A C 0.4688(8) 0.5444(8) 0.3567(8) 0.063(4) Uani 0.5501(10) 1 d D . P A 1
H43A H 0.4384 0.5805 0.3577 0.075 Uiso 0.5501(10) 1 calc R U P A 1
C44A C 0.4212(10) 0.4568(12) 0.3455(6) 0.046(5) Uani 0.5501(10) 1 d D . P A 1
C45A C 0.3215(10) 0.3999(7) 0.3331(8) 0.050(5) Uani 0.5501(10) 1 d D . P A 1
C46A C 0.3130(11) 0.4199(10) 0.4114(9) 0.057(4) Uani 0.5501(10) 1 d D . P A 1
H46A H 0.3631 0.4149 0.4561 0.085 Uiso 0.5501(10) 1 calc R U P A 1
H46B H 0.2493 0.3769 0.4025 0.085 Uiso 0.5501(10) 1 calc R U P A 1
H46C H 0.3211 0.4805 0.4254 0.085 Uiso 0.5501(10) 1 calc R U P A 1
C47A C 0.2428(12) 0.3987(17) 0.2551(11) 0.069(5) Uani 0.5501(10) 1 d D . P A 1
H47A H 0.2438 0.4568 0.2636 0.104 Uiso 0.5501(10) 1 calc R U P A 1
H47B H 0.1794 0.3518 0.2430 0.104 Uiso 0.5501(10) 1 calc R U P A 1
H47C H 0.2556 0.3867 0.2092 0.104 Uiso 0.5501(10) 1 calc R U P A 1
C60A C -0.0792(14) -0.3715(9) 0.2235(13) 0.065(15) Uani 0.5501(10) 1 d D . P A 1
C61A C 0.010(2) -0.345(2) 0.3056(18) 0.085(7) Uani 0.5501(10) 1 d D U P A 1
H61A H 0.0049 -0.3141 0.3498 0.127 Uiso 0.5501(10) 1 calc R U P A 1
H61B H 0.0685 -0.3058 0.3037 0.127 Uiso 0.5501(10) 1 calc R U P A 1
H61C H 0.0133 -0.3992 0.3153 0.127 Uiso 0.5501(10) 1 calc R U P A 1
C62A C -0.0678(19) -0.4036(17) 0.1489(14) 0.051(5) Uani 0.5501(10) 1 d D . P A 1
H62A H -0.0547 -0.4543 0.1527 0.076 Uiso 0.5501(10) 1 calc R U P A 1
H62B H -0.0141 -0.3547 0.1480 0.076 Uiso 0.5501(10) 1 calc R U P A 1
H62C H -0.1274 -0.4220 0.0987 0.076 Uiso 0.5501(10) 1 calc R U P A 1
C63A C -0.1693(13) -0.4444(13) 0.2172(8) 0.061(3) Uani 0.5501(10) 1 d D . P A 1
C64A C -0.1935(14) -0.5317(12) 0.2180(12) 0.070(6) Uani 0.5501(10) 1 d D . P A 1
H64A H -0.1498 -0.5549 0.2231 0.084 Uiso 0.5501(10) 1 calc R U P A 1
C65A C -0.2836(15) -0.5838(12) 0.2109(13) 0.092(6) Uani 0.5501(10) 1 d D . P A 1
H65A H -0.3042 -0.6439 0.2110 0.110 Uiso 0.5501(10) 1 calc R U P A 1
C66A C -0.3417(15) -0.5440(14) 0.2037(11) 0.088(9) Uani 0.5501(10) 1 d D . P A 1
H66A H -0.4032 -0.5807 0.1988 0.106 Uiso 0.5501(10) 1 calc R U P A 1
C67A C -0.3231(11) -0.4601(11) 0.2028(11) 0.061(5) Uani 0.5501(10) 1 d D . P A 1
H67A H -0.3667 -0.4368 0.1978 0.073 Uiso 0.5501(10) 1 calc R U P A 1
C68A C -0.2310(14) -0.4117(10) 0.2100(11) 0.051(4) Uani 0.5501(10) 1 d D . P A 1
Pd1B Pd -0.17020(7) -0.16841(7) 0.26012(6) 0.0457(3) Uani 0.4499(10) 1 d D . P A 2
Pd2B Pd 0.45030(7) 0.28197(8) 0.25159(7) 0.0518(4) Uani 0.4499(10) 1 d D . P A 2
N1B N 0.2925(12) 0.1944(10) -0.2814(12) 0.047(4) Uani 0.4499(10) 1 d . . P A 2
N4B N 0.5647(13) 0.2618(11) 0.3415(11) 0.057(6) Uani 0.4499(10) 1 d D . P A 2
N7B N -0.1679(11) -0.2900(10) 0.2390(12) 0.051(5) Uani 0.4499(10) 1 d D . P A 2
N10B N 0.4034(15) 0.3470(14) 0.3171(12) 0.056(5) Uani 0.4499(10) 1 d . . P A 2
C1B C 0.2768(17) 0.1948(12) -0.3627(14) 0.064(9) Uani 0.4499(10) 1 d D . P A 2
C2B C 0.2027(15) 0.2010(12) -0.4250(13) 0.066(7) Uani 0.4499(10) 1 d D . P A 2
H2B H 0.1549 0.2096 -0.4161 0.079 Uiso 0.4499(10) 1 calc R U P A 2
C3B C 0.2015(15) 0.1943(12) -0.4985(13) 0.058(8) Uani 0.4499(10) 1 d D . P A 2
H3B H 0.1521 0.1984 -0.5417 0.070 Uiso 0.4499(10) 1 calc R U P A 2
C4B C 0.2699(18) 0.1819(17) -0.5113(17) 0.104(14) Uani 0.4499(10) 1 d D . P A 2
H4B H 0.2679 0.1772 -0.5632 0.125 Uiso 0.4499(10) 1 calc R U P A 2
C5B C 0.3393(19) 0.1764(16) -0.4516(16) 0.086(11) Uani 0.4499(10) 1 d D . P A 2
H5B H 0.3861 0.1678 -0.4623 0.103 Uiso 0.4499(10) 1 calc R U P A 2
C6B C 0.3475(16) 0.1826(11) -0.3733(14) 0.047(8) Uani 0.4499(10) 1 d D . P A 2
C7B C 0.4157(19) 0.1781(15) -0.2959(14) 0.052(9) Uani 0.4499(10) 1 d D . P A 2
C8B C 0.402(3) 0.0800(19) -0.312(2) 0.119(17) Uani 0.4499(10) 1 d D U P A 2
H8B1 H 0.3531 0.0439 -0.3680 0.178 Uiso 0.4499(10) 1 calc R U P A 2
H8B2 H 0.3821 0.0536 -0.2741 0.178 Uiso 0.4499(10) 1 calc DR U P A 2
H8B3 H 0.4637 0.0816 -0.3026 0.178 Uiso 0.4499(10) 1 calc R U P A 2
C9B C 0.520(2) 0.249(3) -0.269(3) 0.111(19) Uani 0.4499(10) 1 d D . P A 2
H9B1 H 0.5356 0.2420 -0.3139 0.166 Uiso 0.4499(10) 1 calc R U P A 2
H9B2 H 0.5650 0.2412 -0.2219 0.166 Uiso 0.4499(10) 1 calc R U P A 2
H9B3 H 0.5270 0.3089 -0.2533 0.166 Uiso 0.4499(10) 1 calc R U P A 2
C22B C 0.6937(15) 0.2350(14) 0.3725(13) 0.055(8) Uani 0.4499(10) 1 d D . P A 2
C23B C 0.686(3) 0.1398(18) 0.366(2) 0.114(17) Uani 0.4499(10) 1 d D . P A 2
H23D H 0.6212 0.0977 0.3567 0.171 Uiso 0.4499(10) 1 calc R U P A 2
H23E H 0.7344 0.1421 0.4174 0.171 Uiso 0.4499(10) 1 calc R U P A 2
H23F H 0.6963 0.1200 0.3211 0.171 Uiso 0.4499(10) 1 calc R U P A 2
C24B C 0.783(3) 0.296(2) 0.367(3) 0.087(13) Uani 0.4499(10) 1 d D U P A 2
H24D H 0.7688 0.2836 0.3094 0.131 Uiso 0.4499(10) 1 calc R U P A 2
H24E H 0.8367 0.2852 0.3976 0.131 Uiso 0.4499(10) 1 calc R U P A 2
H24F H 0.8002 0.3585 0.3894 0.131 Uiso 0.4499(10) 1 calc R U P A 2
C25B C 0.6921(12) 0.2704(10) 0.4485(11) 0.058(2) Uani 0.4499(10) 1 d D . P A 2
C26B C 0.7615(18) 0.2913(16) 0.5271(11) 0.086(12) Uani 0.4499(10) 1 d D U P A 2
H26B H 0.8177 0.2847 0.5397 0.103 Uiso 0.4499(10) 1 calc R U P A 2
C27B C 0.741(2) 0.323(2) 0.5854(15) 0.113(5) Uani 0.4499(10) 1 d D . P A 2
H27B H 0.7865 0.3383 0.6409 0.136 Uiso 0.4499(10) 1 calc R U P A 2
C28B C 0.657(2) 0.3333(17) 0.5688(16) 0.115(12) Uani 0.4499(10) 1 d D U P A 2
H28B H 0.6466 0.3553 0.6117 0.138 Uiso 0.4499(10) 1 calc R U P A 2
C29B C 0.5898(18) 0.3098(15) 0.4856(13) 0.080(7) Uani 0.4499(10) 1 d D . P A 2
H29B H 0.5323 0.3149 0.4695 0.096 Uiso 0.4499(10) 1 calc R U P A 2
C30B C 0.6145(13) 0.2788(13) 0.4294(11) 0.054(6) Uani 0.4499(10) 1 d D . P A 2
C32B C 0.392(2) 0.257(2) 0.0865(16) 0.053(9) Uani 0.4499(10) 1 d D . P A 2
C33B C 0.3671(13) 0.2887(14) 0.1430(10) 0.053(5) Uani 0.4499(10) 1 d D . P A 2
C34B C 0.2961(14) 0.3160(15) 0.1136(11) 0.065(5) Uani 0.4499(10) 1 d D . P A 2
H34B H 0.2757 0.3374 0.1487 0.078 Uiso 0.4499(10) 1 calc R U P A 2
C35B C 0.2561(18) 0.311(2) 0.0311(14) 0.064(8) Uani 0.4499(10) 1 d D . P A 2
H35B H 0.2066 0.3278 0.0119 0.077 Uiso 0.4499(10) 1 calc R U P A 2
C36B C 0.2818(16) 0.2846(16) -0.0231(12) 0.062(6) Uani 0.4499(10) 1 d D . P A 2
H36B H 0.2559 0.2872 -0.0771 0.074 Uiso 0.4499(10) 1 calc R U P A 2
C37B C 0.3499(16) 0.2525(18) 0.0051(14) 0.037(3) Uani 0.4499(10) 1 d D . P A 2
C39B C -0.2254(17) -0.3844(12) 0.2256(17) 0.051(4) Uani 0.4499(10) 1 d D . P A 2
C40B C -0.3114(17) -0.4188(15) 0.2274(18) 0.086(9) Uani 0.4499(10) 1 d D . P A 2
H40B H -0.3385 -0.3834 0.2402 0.103 Uiso 0.4499(10) 1 calc R U P A 2
C41B C -0.3565(19) -0.514(2) 0.208(2) 0.106(16) Uani 0.4499(10) 1 d D . P A 2
H41B H -0.4212 -0.5438 0.1989 0.127 Uiso 0.4499(10) 1 calc R U P A 2
C42B C -0.313(2) -0.5662(18) 0.202(2) 0.092(6) Uani 0.4499(10) 1 d D . P A 2
H42B H -0.3403 -0.6275 0.1980 0.110 Uiso 0.4499(10) 1 calc R U P A 2
C43B C -0.2237(18) -0.5219(16) 0.201(2) 0.082(9) Uani 0.4499(10) 1 d D . P A 2
H43B H -0.1954 -0.5561 0.1879 0.099 Uiso 0.4499(10) 1 calc R U P A 2
C44B C -0.1783(17) -0.4333(17) 0.2171(15) 0.061(3) Uani 0.4499(10) 1 d D . P A 2
C45B C -0.0847(17) -0.3745(15) 0.2207(18) 0.057(16) Uani 0.4499(10) 1 d D . P A 2
C46B C 0.001(3) -0.371(3) 0.292(3) 0.085(7) Uani 0.4499(10) 1 d D . P A 2
H46D H -0.0082 -0.3679 0.3404 0.127 Uiso 0.4499(10) 1 calc R U P A 2
H46E H 0.0608 -0.3185 0.3036 0.127 Uiso 0.4499(10) 1 calc R U P A 2
H46F H 0.0069 -0.4252 0.2775 0.127 Uiso 0.4499(10) 1 calc R U P A 2
C47B C -0.089(3) -0.393(3) 0.136(2) 0.100(15) Uani 0.4499(10) 1 d D . P A 2
H47D H -0.1160 -0.4580 0.1117 0.150 Uiso 0.4499(10) 1 calc R U P A 2
H47E H -0.0232 -0.3630 0.1425 0.150 Uiso 0.4499(10) 1 calc R U P A 2
H47F H -0.1290 -0.3716 0.1008 0.150 Uiso 0.4499(10) 1 calc R U P A 2
C60B C 0.3051(14) 0.3893(14) 0.3519(13) 0.070(9) Uani 0.4499(10) 1 d D U P A 2
C61B C 0.2893(17) 0.3867(14) 0.4288(14) 0.075(7) Uani 0.4499(10) 1 d D . P A 2
H61D H 0.3408 0.3800 0.4703 0.113 Uiso 0.4499(10) 1 calc R U P A 2
H61E H 0.2267 0.3361 0.4135 0.113 Uiso 0.4499(10) 1 calc R U P A 2
H61F H 0.2907 0.4425 0.4509 0.113 Uiso 0.4499(10) 1 calc R U P A 2
C62B C 0.2224(16) 0.399(2) 0.2829(17) 0.091(9) Uani 0.4499(10) 1 d D . P A 2
H62D H 0.2404 0.4626 0.2917 0.137 Uiso 0.4499(10) 1 calc R U P A 2
H62E H 0.1619 0.3684 0.2852 0.137 Uiso 0.4499(10) 1 calc R U P A 2
H62F H 0.2140 0.3726 0.2294 0.137 Uiso 0.4499(10) 1 calc R U P A 2
C63B C 0.3982(13) 0.4693(11) 0.3720(13) 0.066(5) Uani 0.4499(10) 1 d D . P A 2
C64B C 0.4366(16) 0.5604(12) 0.4093(18) 0.117(9) Uani 0.4499(10) 1 d D . P A 2
H64B H 0.4022 0.5819 0.4283 0.140 Uiso 0.4499(10) 1 calc R U P A 2
C65B C 0.5253(16) 0.6189(12) 0.4183(17) 0.111(8) Uani 0.4499(10) 1 d D . P A 2
H65B H 0.5556 0.6812 0.4454 0.133 Uiso 0.4499(10) 1 calc R U P A 2
C66B C 0.567(2) 0.5803(19) 0.385(2) 0.089(4) Uani 0.4499(10) 1 d D . P A 2
H66B H 0.6232 0.6208 0.3840 0.106 Uiso 0.4499(10) 1 calc R U P A 2
C67B C 0.5379(13) 0.4931(13) 0.3543(11) 0.081(6) Uani 0.4499(10) 1 d D . P A 2
H67B H 0.5746 0.4708 0.3396 0.097 Uiso 0.4499(10) 1 calc R U P A 2
C68B C 0.4465(15) 0.4390(13) 0.3464(13) 0.049(6) Uani 0.4499(10) 1 d D . P A 2
O1 O 0.0703(6) 0.1161(6) 0.0582(6) 0.090(3) Uani 0.6 1 d G . P . .
C77 C 0.1066(5) 0.0847(5) 0.0267(4) 0.069(3) Uani 0.6 1 d G . P . .
C78 C 0.0922(10) 0.0821(10) -0.0581(5) 0.133(9) Uani 0.6 1 d G . P . .
H78A H 0.0597 0.0198 -0.0925 0.200 Uiso 0.6 1 calc R U P . .
H78B H 0.1550 0.1141 -0.0563 0.200 Uiso 0.6 1 calc R U P . .
H78C H 0.0525 0.1106 -0.0807 0.200 Uiso 0.6 1 calc R U P . .
C79 C 0.1658(9) 0.0424(9) 0.0689(7) 0.086(4) Uani 0.6 1 d G . P . .
H79A H 0.1567 0.0323 0.1163 0.129 Uiso 0.6 1 calc R U P . .
H79B H 0.2341 0.0822 0.0870 0.129 Uiso 0.6 1 calc R U P . .
H79C H 0.1453 -0.0148 0.0310 0.129 Uiso 0.6 1 calc R U P . .
O2 O 0.3077(10) 0.5515(11) 0.0876(10) 0.158(8) Uani 0.5 1 d G . P . .
C80 C 0.3757(8) 0.5518(6) 0.0803(7) 0.088(5) Uani 0.5 1 d G . P . .
C81 C 0.3869(14) 0.5604(14) 0.0054(9) 0.151(10) Uani 0.5 1 d G U P . .
H81A H 0.3286 0.5142 -0.0429 0.227 Uiso 0.5 1 calc R U P . .
H81B H 0.4427 0.5533 0.0096 0.227 Uiso 0.5 1 calc R U P . .
H81C H 0.3966 0.6195 0.0007 0.227 Uiso 0.5 1 calc R U P . .
C82 C 0.4526(11) 0.5400(12) 0.1445(10) 0.119(8) Uani 0.5 1 d G U P . .
H82A H 0.5163 0.5876 0.1579 0.178 Uiso 0.5 1 calc R U P . .
H82B H 0.4475 0.4818 0.1239 0.178 Uiso 0.5 1 calc R U P . .
H82C H 0.4443 0.5428 0.1936 0.178 Uiso 0.5 1 calc R U P . .
O3 O 0.0607(5) 0.8041(3) 0.4733(5) 0.121(3) Uani 1 1 d G . . . .
C83 C 0.0968(3) 0.8808(3) 0.4733(3) 0.080(2) Uani 1 1 d G . . . .
C84 C 0.0636(6) 0.9458(4) 0.4940(6) 0.106(3) Uani 1 1 d G U . . .
H84A H 0.0192 0.9490 0.4436 0.158 Uiso 1 1 calc R U . . .
H84B H 0.1195 1.0050 0.5257 0.158 Uiso 1 1 calc R U . . .
H84C H 0.0304 0.9258 0.5262 0.158 Uiso 1 1 calc R U . . .
C85 C 0.1753(5) 0.9161(5) 0.4492(5) 0.087(3) Uani 1 1 d G . . . .
H85A H 0.1925 0.8695 0.4374 0.130 Uiso 1 1 calc R U . . .
H85B H 0.2320 0.9680 0.4940 0.130 Uiso 1 1 calc R U . . .
H85C H 0.1524 0.9339 0.4005 0.130 Uiso 1 1 calc R U . . .
O4 O 0.9485(15) 0.2090(12) 0.0987(11) 0.160(10) Uani 0.4 1 d G . P . .
C86 C 0.9685(10) 0.2545(10) 0.0570(9) 0.111(9) Uani 0.4 1 d G . P . .
C87 C 0.946(2) 0.2148(16) -0.0289(10) 0.126(11) Uani 0.4 1 d G . P . .
H87A H 0.9601 0.1644 -0.0320 0.189 Uiso 0.4 1 calc R U P . .
H87B H 0.9858 0.2602 -0.0450 0.189 Uiso 0.4 1 calc R U P . .
H87C H 0.8777 0.1938 -0.0657 0.189 Uiso 0.4 1 calc R U P . .
C88 C 1.021(2) 0.3548(10) 0.0892(14) 0.159(13) Uani 0.4 1 d G U P . .
H88A H 1.0019 0.3752 0.1279 0.239 Uiso 0.4 1 calc R U P . .
H88B H 1.0047 0.3789 0.0438 0.239 Uiso 0.4 1 calc R U P . .
H88C H 1.0907 0.3757 0.1168 0.239 Uiso 0.4 1 calc R U P . .
O5 O 0.1612(15) 0.6380(10) 0.1950(10) 0.096(7) Uani 0.3 1 d G . P . .
C89 C 0.1591(11) 0.6003(9) 0.1344(10) 0.060(6) Uani 0.3 1 d G . P . .
C90 C 0.190(2) 0.6490(18) 0.0808(17) 0.131(14) Uani 0.3 1 d G U P . .
H90A H 0.1503 0.6773 0.0589 0.197 Uiso 0.3 1 calc R U P . .
H90B H 0.1834 0.6065 0.0357 0.197 Uiso 0.3 1 calc R U P . .
H90C H 0.2581 0.6948 0.1128 0.197 Uiso 0.3 1 calc R U P . .
C91 C 0.121(3) 0.5010(10) 0.106(2) 0.151(17) Uani 0.3 1 d G U P . .
H91A H 0.1256 0.4839 0.0565 0.226 Uiso 0.15 1 calc R U P . .
H91B H 0.1593 0.4836 0.1489 0.226 Uiso 0.15 1 calc R U P . .
H91C H 0.0535 0.4707 0.0946 0.226 Uiso 0.15 1 calc R U P . .
H91D H 0.1000 0.4749 0.1435 0.226 Uiso 0.15 1 calc R U P . .
H91E H 0.0663 0.4752 0.0511 0.226 Uiso 0.15 1 calc R U P . .
H91F H 0.1721 0.4881 0.1054 0.226 Uiso 0.15 1 calc R U P . .
O6 O 0.5389(17) 0.9223(14) 0.4705(14) 0.122(8) Uani 0.3 1 d G U P B -1
C92 C 0.5115(12) 0.9735(12) 0.4892(10) 0.047(5) Uani 0.3 1 d G U P B -1
C93 C 0.574(2) 1.0730(11) 0.521(2) 0.077(11) Uani 0.3 1 d G U P B -1
H93A H 0.6267 1.0895 0.5761 0.115 Uiso 0.3 1 calc R U P B -1
H93B H 0.5353 1.1022 0.5242 0.115 Uiso 0.3 1 calc R U P B -1
H93C H 0.6010 1.0924 0.4850 0.115 Uiso 0.3 1 calc R U P B -1
C94 C 0.4136(15) 0.941(2) 0.485(2) 0.086(13) Uani 0.3 1 d G U P B -1
H94A H 0.3808 0.9715 0.4538 0.130 Uiso 0.3 1 calc R U P B -1
H94B H 0.4208 0.9546 0.5399 0.130 Uiso 0.3 1 calc R U P B -1
H94C H 0.3755 0.8766 0.4571 0.130 Uiso 0.3 1 calc R U P B -1

loop_
_atom_site_aniso_label
_atom_site_aniso_U_11
_atom_site_aniso_U_22
_atom_site_aniso_U_33
_atom_site_aniso_U_23
_atom_site_aniso_U_13
_atom_site_aniso_U_12
Ni1 0.0362(4) 0.0495(5) 0.0483(5) 0.0201(4) 0.0224(3) 0.0254(3)
Ni2 0.0457(4) 0.0399(4) 0.0445(5) 0.0155(3) 0.0206(4) 0.0214(4)
N2 0.034(2) 0.044(3) 0.065(4) 0.023(3) 0.022(2) 0.021(2)
N3 0.047(3) 0.051(3) 0.061(4) 0.020(3) 0.028(3) 0.028(3)
N5 0.050(3) 0.049(3) 0.047(3) 0.016(2) 0.022(2) 0.029(2)
N6 0.034(2) 0.049(3) 0.046(3) 0.020(2) 0.020(2) 0.022(2)
N8 0.040(3) 0.045(3) 0.041(3) 0.017(2) 0.023(2) 0.025(2)
N9 0.064(3) 0.045(3) 0.043(3) 0.017(2) 0.030(3) 0.023(3)
N11 0.043(3) 0.045(3) 0.049(3) 0.012(2) 0.018(2) 0.022(2)
N12 0.046(3) 0.052(3) 0.051(3) 0.014(2) 0.016(2) 0.027(3)
C10 0.034(3) 0.049(4) 0.060(4) 0.022(3) 0.022(3) 0.021(3)
C11 0.038(3) 0.044(3) 0.058(4) 0.023(3) 0.023(3) 0.022(3)
C12 0.031(3) 0.048(3) 0.065(4) 0.029(3) 0.021(3) 0.018(3)
C13 0.044(3) 0.035(3) 0.084(5) 0.021(3) 0.036(3) 0.021(3)
C14 0.048(4) 0.051(4) 0.084(5) 0.022(4) 0.033(4) 0.025(3)
C15 0.058(4) 0.061(4) 0.100(6) 0.026(4) 0.041(4) 0.040(4)
C16 0.070(5) 0.066(5) 0.105(7) 0.024(5) 0.050(5) 0.043(4)
C17 0.068(5) 0.060(4) 0.095(6) 0.026(4) 0.046(4) 0.039(4)
C18 0.043(3) 0.045(3) 0.066(4) 0.016(3) 0.028(3) 0.021(3)
C19 0.063(4) 0.060(4) 0.051(4) 0.014(3) 0.036(3) 0.034(3)
C20 0.063(4) 0.053(4) 0.050(4) 0.018(3) 0.031(3) 0.033(3)
C21 0.055(4) 0.054(4) 0.055(4) 0.024(3) 0.031(3) 0.031(3)
C31 0.046(3) 0.044(3) 0.043(3) 0.016(3) 0.016(3) 0.024(3)
C38 0.034(3) 0.048(3) 0.046(4) 0.020(3) 0.020(3) 0.016(3)
C48 0.038(3) 0.051(4) 0.047(3) 0.023(3) 0.025(3) 0.018(3)
C49 0.039(3) 0.045(3) 0.040(3) 0.017(3) 0.019(3) 0.022(3)
C50 0.041(3) 0.050(3) 0.040(3) 0.018(3) 0.021(3) 0.024(3)
C51 0.048(3) 0.048(3) 0.049(4) 0.016(3) 0.027(3) 0.024(3)
C52 0.049(4) 0.055(4) 0.086(5) 0.020(4) 0.043(4) 0.027(3)
C53 0.053(4) 0.091(6) 0.108(7) 0.004(5) 0.044(5) 0.032(4)
C54 0.063(5) 0.104(7) 0.115(8) -0.022(6) 0.064(6) -0.017(5)
C55 0.083(6) 0.067(5) 0.092(6) -0.002(4) 0.067(5) 0.000(4)
C56 0.053(4) 0.044(3) 0.051(4) 0.017(3) 0.030(3) 0.013(3)
C57 0.047(3) 0.045(4) 0.044(3) 0.016(3) 0.019(3) 0.019(3)
C58 0.051(4) 0.049(4) 0.044(4) 0.017(3) 0.017(3) 0.021(3)
C59 0.047(3) 0.053(4) 0.050(4) 0.021(3) 0.023(3) 0.022(3)
C69 0.053(4) 0.045(4) 0.048(4) 0.013(3) 0.021(3) 0.025(3)
C70 0.047(3) 0.051(4) 0.055(4) 0.012(3) 0.017(3) 0.030(3)
C71 0.045(4) 0.052(4) 0.087(5) 0.008(4) 0.028(4) 0.021(3)
C72 0.050(4) 0.066(5) 0.103(6) 0.021(4) 0.035(4) 0.032(4)
C73 0.048(4) 0.075(5) 0.116(7) 0.041(5) 0.034(4) 0.029(4)
C74 0.042(4) 0.056(4) 0.085(6) 0.027(4) 0.010(4) 0.014(3)
C75 0.043(3) 0.046(4) 0.050(4) 0.010(3) 0.011(3) 0.023(3)
C76 0.037(3) 0.053(4) 0.043(3) 0.018(3) 0.020(3) 0.022(3)
Pd1A 0.0232(4) 0.0379(4) 0.0372(4) 0.0164(3) 0.0141(3) 0.0149(3)
Pd2A 0.0254(4) 0.0365(4) 0.0357(4) 0.0124(3) 0.0119(3) 0.0116(3)
N1A 0.021(6) 0.055(9) 0.044(6) 0.012(7) 0.015(5) 0.011(7)
N4A 0.043(7) 0.029(7) 0.044(8) 0.016(6) 0.025(6) 0.016(6)
N7A 0.027(5) 0.023(6) 0.037(6) 0.012(4) 0.017(4) 0.000(5)
N10A 0.039(6) 0.020(7) 0.040(8) 0.008(5) 0.013(5) 0.016(5)
C1A 0.066(13) 0.069(12) 0.057(12) 0.023(9) 0.037(10) 0.020(9)
C2A 0.053(9) 0.090(14) 0.084(13) 0.041(10) 0.037(9) 0.042(9)
C3A 0.080(12) 0.106(16) 0.046(10) 0.014(9) 0.037(9) 0.040(11)
C4A 0.128(12) 0.173(13) 0.061(7) 0.044(8) 0.022(7) 0.113(11)
C5A 0.066(16) 0.26(5) 0.07(3) 0.03(2) 0.008(15) 0.06(2)
C6A 0.040(4) 0.074(5) 0.058(4) 0.023(4) 0.012(3) 0.035(3)
C7A 0.036(12) 0.10(2) 0.047(13) 0.030(13) 0.023(11) 0.046(13)
C8A 0.039(12) 0.12(3) 0.066(13) 0.016(16) 0.028(10) 0.008(13)
C9A 0.081(11) 0.112(17) 0.055(12) 0.057(12) 0.043(11) 0.082(13)
C22A 0.041(9) 0.048(12) 0.030(8) 0.012(7) 0.023(7) 0.003(7)
C23A 0.040(10) 0.050(12) 0.067(10) 0.030(8) 0.029(7) 0.026(9)
C24A 0.047(7) 0.031(7) 0.021(6) 0.008(5) 0.014(5) 0.010(6)
C25A 0.039(9) 0.045(10) 0.061(13) 0.027(8) 0.024(8) 0.020(7)
C26A 0.088(13) 0.047(9) 0.039(9) 0.018(7) 0.031(8) 0.014(9)
C27A 0.11(2) 0.041(9) 0.038(10) 0.019(7) 0.019(12) 0.031(10)
C28A 0.062(11) 0.057(10) 0.048(13) 0.030(9) 0.011(8) 0.019(8)
C29A 0.057(7) 0.049(9) 0.039(9) 0.030(7) 0.024(7) 0.022(7)
C30A 0.043(10) 0.044(7) 0.055(10) 0.033(7) 0.028(8) 0.011(6)
C32A 0.035(5) 0.048(4) 0.039(5) 0.020(3) 0.023(3) 0.022(4)
C33A 0.044(7) 0.051(7) 0.025(7) 0.007(6) 0.008(6) 0.021(6)
C34A 0.075(10) 0.123(14) 0.038(9) 0.034(9) 0.018(8) 0.080(10)
C35A 0.075(13) 0.149(18) 0.037(15) 0.012(15) 0.021(12) 0.085(12)
C36A 0.061(11) 0.105(12) 0.036(10) 0.015(9) 0.018(8) 0.059(11)
C37A 0.018(6) 0.049(8) 0.040(9) 0.009(6) 0.009(5) 0.024(6)
C39A 0.033(7) 0.025(7) 0.044(6) 0.018(5) 0.016(5) 0.004(6)
C40A 0.031(5) 0.045(7) 0.057(7) 0.021(6) 0.018(5) 0.010(5)
C41A 0.037(6) 0.060(8) 0.062(8) 0.030(6) 0.022(6) 0.006(6)
C42A 0.086(6) 0.051(5) 0.141(13) 0.054(7) 0.065(8) 0.024(5)
C43A 0.054(7) 0.042(7) 0.109(11) 0.040(7) 0.051(8) 0.021(6)
C44A 0.044(9) 0.047(10) 0.070(10) 0.030(7) 0.038(8) 0.028(7)
C45A 0.058(10) 0.029(8) 0.084(11) 0.041(7) 0.042(8) 0.023(8)
C46A 0.054(8) 0.035(9) 0.067(11) 0.001(7) 0.029(8) 0.013(7)
C47A 0.048(9) 0.082(12) 0.094(13) 0.051(11) 0.036(8) 0.037(9)
C60A 0.056(19) 0.028(15) 0.09(3) 0.029(16) 0.025(18) 0.003(11)
C61A 0.067(7) 0.05(2) 0.119(13) 0.048(12) 0.014(7) 0.030(10)
C62A 0.061(10) 0.023(8) 0.085(11) 0.014(7) 0.041(8) 0.031(7)
C63A 0.061(6) 0.045(6) 0.073(5) 0.022(4) 0.028(4) 0.025(4)
C64A 0.078(14) 0.026(7) 0.109(15) 0.030(8) 0.037(12) 0.031(9)
C65A 0.111(17) 0.045(9) 0.138(13) 0.055(8) 0.065(13) 0.039(8)
C66A 0.067(17) 0.056(12) 0.131(18) 0.062(13) 0.042(15) 0.015(10)
C67A 0.036(8) 0.043(11) 0.085(14) 0.022(9) 0.033(8) -0.004(8)
C68A 0.055(5) 0.038(10) 0.059(9) 0.020(8) 0.027(6) 0.018(7)
Pd1B 0.0393(6) 0.0527(7) 0.0462(6) 0.0168(5) 0.0231(5) 0.0193(5)
Pd2B 0.0393(6) 0.0755(8) 0.0491(7) 0.0329(6) 0.0256(5) 0.0266(5)
N1B 0.055(10) 0.044(10) 0.051(10) 0.017(8) 0.031(8) 0.023(8)
N4B 0.031(8) 0.054(12) 0.051(9) 0.005(9) 0.011(6) -0.001(9)
N7B 0.073(12) 0.034(10) 0.055(12) 0.009(7) 0.044(10) 0.022(8)
N10B 0.067(11) 0.058(14) 0.061(10) 0.035(10) 0.046(9) 0.024(11)
C1B 0.056(16) 0.079(17) 0.059(14) 0.037(12) 0.025(12) 0.032(13)
C2B 0.071(13) 0.058(14) 0.08(2) 0.015(12) 0.046(14) 0.026(11)
C3B 0.063(14) 0.057(14) 0.053(18) 0.024(12) 0.024(10) 0.029(11)
C4B 0.16(3) 0.12(2) 0.08(2) 0.053(17) 0.08(2) 0.08(2)
C5B 0.15(3) 0.057(16) 0.10(2) 0.042(15) 0.09(2) 0.054(18)
C6B 0.047(12) 0.039(11) 0.058(18) 0.009(9) 0.040(12) 0.010(8)
C7B 0.064(16) 0.042(15) 0.060(14) 0.019(10) 0.027(11) 0.036(13)
C8B 0.21(4) 0.13(3) 0.11(3) 0.06(2) 0.12(3) 0.12(3)
C9B 0.08(2) 0.07(2) 0.21(5) 0.03(2) 0.10(3) 0.017(15)
C22B 0.043(14) 0.044(14) 0.061(19) 0.017(13) 0.007(14) 0.022(11)
C23B 0.16(4) 0.072(18) 0.07(2) -0.003(15) 0.01(2) 0.06(2)
C24B 0.038(14) 0.039(10) 0.16(3) -0.006(13) 0.030(17) 0.017(10)
C25B 0.040(4) 0.074(5) 0.058(4) 0.023(4) 0.012(3) 0.035(3)
C26B 0.11(2) 0.14(2) 0.039(18) 0.025(15) 0.012(14) 0.11(2)
C27B 0.128(12) 0.173(13) 0.061(7) 0.044(8) 0.022(7) 0.113(11)
C28B 0.14(2) 0.10(2) 0.061(15) 0.023(13) 0.013(15) 0.054(18)
C29B 0.082(14) 0.11(2) 0.053(12) 0.033(13) 0.031(10) 0.044(14)
C30B 0.046(12) 0.059(12) 0.042(12) 0.008(8) 0.018(9) 0.015(8)
C32B 0.046(15) 0.084(17) 0.030(10) 0.036(10) 0.015(9) 0.028(12)
C33B 0.046(11) 0.070(11) 0.045(12) 0.025(10) 0.023(9) 0.026(9)
C34B 0.059(12) 0.106(14) 0.043(11) 0.016(12) 0.022(10) 0.055(11)
C35B 0.060(12) 0.096(15) 0.06(2) 0.025(13) 0.023(13) 0.058(11)
C36B 0.060(12) 0.096(15) 0.041(13) 0.036(11) 0.021(10) 0.047(11)
C37B 0.035(5) 0.048(4) 0.039(5) 0.020(3) 0.023(3) 0.022(4)
C39B 0.055(5) 0.038(10) 0.059(9) 0.020(8) 0.027(6) 0.018(7)
C40B 0.088(16) 0.050(15) 0.087(18) 0.016(13) 0.049(14) -0.003(13)
C41B 0.050(14) 0.20(5) 0.10(2) 0.08(3) 0.051(14) 0.06(2)
C42B 0.111(17) 0.045(9) 0.138(13) 0.055(8) 0.065(13) 0.039(8)
C43B 0.066(15) 0.046(14) 0.15(3) 0.034(13) 0.056(16) 0.031(11)
C44B 0.061(6) 0.045(6) 0.073(5) 0.022(4) 0.028(4) 0.025(4)
C45B 0.045(19) 0.06(2) 0.07(3) 0.012(17) 0.014(17) 0.042(18)
C46B 0.067(7) 0.05(2) 0.119(13) 0.048(12) 0.014(7) 0.030(10)
C47B 0.12(3) 0.053(17) 0.16(3) 0.037(17) 0.09(3) 0.062(17)
C60B 0.047(11) 0.050(12) 0.081(16) 0.048(13) 0.014(11) 0.001(8)
C61B 0.099(17) 0.054(13) 0.088(15) 0.035(11) 0.061(13) 0.029(12)
C62B 0.074(16) 0.087(16) 0.14(3) 0.067(18) 0.045(15) 0.053(14)
C63B 0.068(13) 0.057(12) 0.090(15) 0.043(11) 0.054(11) 0.025(10)
C64B 0.105(17) 0.061(13) 0.21(3) 0.041(15) 0.10(2) 0.035(12)
C65B 0.105(17) 0.046(11) 0.16(2) 0.028(13) 0.071(17) 0.011(11)
C66B 0.086(6) 0.051(5) 0.141(13) 0.054(7) 0.065(8) 0.024(5)
C67B 0.076(14) 0.082(14) 0.058(11) 0.032(10) 0.031(10) 0.011(12)
C68B 0.058(15) 0.042(14) 0.059(11) 0.034(9) 0.032(9) 0.026(10)
O1 0.060(6) 0.103(8) 0.115(8) 0.041(6) 0.047(6) 0.038(5)
C77 0.045(6) 0.081(9) 0.060(8) 0.029(7) 0.022(6) 0.011(6)
C78 0.116(13) 0.118(14) 0.046(8) 0.022(8) 0.017(8) -0.034(11)
C79 0.062(8) 0.135(14) 0.062(8) 0.028(9) 0.025(7) 0.052(9)
O2 0.129(14) 0.164(16) 0.22(2) 0.063(15) 0.073(14) 0.119(14)
C80 0.082(12) 0.041(8) 0.093(13) -0.004(8) 0.027(10) 0.007(8)
C81 0.133(15) 0.110(14) 0.108(14) 0.027(11) 0.058(12) -0.035(10)
C82 0.102(12) 0.080(11) 0.121(14) 0.005(10) -0.003(10) 0.057(10)
O3 0.143(7) 0.070(4) 0.142(7) 0.039(4) 0.059(5) 0.049(4)
C83 0.082(6) 0.063(5) 0.061(5) 0.011(4) 0.008(4) 0.029(5)
C84 0.086(6) 0.079(6) 0.131(8) 0.020(6) 0.034(6) 0.041(5)
C85 0.082(6) 0.101(7) 0.058(5) 0.022(5) 0.015(4) 0.043(5)
O4 0.138(18) 0.142(19) 0.112(17) 0.045(14) 0.044(14) -0.001(14)
C86 0.12(2) 0.11(2) 0.067(16) 0.017(15) 0.004(15) 0.064(19)
C87 0.18(3) 0.14(3) 0.088(19) 0.075(19) 0.06(2) 0.10(2)
C88 0.145(19) 0.144(19) 0.131(18) 0.093(16) 0.026(13) 0.038(14)
O5 0.131(18) 0.048(10) 0.060(11) -0.009(8) 0.023(11) 0.024(11)
C89 0.079(16) 0.041(12) 0.10(2) 0.031(13) 0.062(15) 0.043(12)
C90 0.16(2) 0.127(19) 0.13(2) 0.021(13) 0.041(14) 0.119(18)
C91 0.14(2) 0.14(2) 0.18(2) 0.053(17) 0.058(16) 0.076(18)
O6 0.149(16) 0.171(17) 0.100(13) 0.066(12) 0.095(12) 0.083(13)
C92 0.054(8) 0.068(9) 0.035(8) 0.017(6) 0.038(7) 0.028(7)
C93 0.084(17) 0.079(17) 0.060(17) 0.007(12) 0.043(14) 0.027(13)
C94 0.085(18) 0.11(2) 0.051(16) -0.009(11) 0.041(14) 0.038(14)

loop_
_atom_type_symbol
_atom_type_description
_atom_type_scat_dispersion_real
_atom_type_scat_dispersion_imag
_atom_type_scat_source
C C 0.0040 0.0020 'International Tables Vol C Tables 4.2.6.8 and 6.1.1.4'
H H 0.0000 0.0000 'International Tables Vol C Tables 4.2.6.8 and 6.1.1.4'
N N 0.0076 0.0040 'International Tables Vol C Tables 4.2.6.8 and 6.1.1.4'
O O 0.0132 0.0074 'International Tables Vol C Tables 4.2.6.8 and 6.1.1.4'
Ni Ni 0.3262 1.3024 'International Tables Vol C Tables 4.2.6.8 and 6.1.1.4'
Pd Pd -0.7913 1.1817 'International Tables Vol C Tables 4.2.6.8 and 6.1.1.4'

loop_
_geom_angle_atom_site_label_1
_geom_angle_atom_site_label_2
_geom_angle_atom_site_label_3
_geom_angle
_geom_angle_site_symmetry_1
_geom_angle_site_symmetry_3
N5 Ni1 N6 85.1(2) . .
N5 Ni1 N2 178.3(2) . .
N6 Ni1 N2 93.8(2) . .
N5 Ni1 N3 93.7(2) . .
N6 Ni1 N3 178.7(2) . .
N2 Ni1 N3 87.4(2) . .
N12 Ni2 N9 177.1(2) . .
N12 Ni2 N8 93.3(2) . .
N9 Ni2 N8 86.6(2) . .
N12 Ni2 N11 86.1(2) . .
N9 Ni2 N11 93.9(2) . .
N8 Ni2 N11 179.5(2) . .
C12 N2 C13 123.3(5) . .
C12 N2 Ni1 125.9(4) . .
C13 N2 Ni1 110.8(4) . .
C19 N3 C18 120.7(5) . .
C19 N3 Ni1 127.2(4) . .
C18 N3 Ni1 112.1(4) . .
C32A N5 C31 113.7(9) . .
C31 N5 C37B 119.1(10) . .
C32A N5 Ni1 117.1(8) . .
C31 N5 Ni1 129.2(4) . .
C37B N5 Ni1 111.5(9) . .
C38 N6 C32B 114.0(12) . .
C38 N6 C37A 120.0(8) . .
C38 N6 Ni1 129.1(4) . .
C32B N6 Ni1 116.7(11) . .
C37A N6 Ni1 110.7(7) . .
C50 N8 C51 121.1(5) . .
C50 N8 Ni2 126.9(4) . .
C51 N8 Ni2 112.0(4) . .
C57 N9 C56 120.0(5) . .
C57 N9 Ni2 126.7(4) . .
C56 N9 Ni2 113.3(4) . .
C69 N11 C70 121.0(5) . .
C69 N11 Ni2 126.9(4) . .
C70 N11 Ni2 112.1(4) . .
C76 N12 C75 116.7(5) . .
C76 N12 Ni2 129.6(4) . .
C75 N12 Ni2 113.6(4) . .
N4B C10 C11 116.1(10) . .
N1A C10 C11 122.6(8) . .
N4B C10 C22B 109.8(14) . .
C11 C10 C22B 132.0(10) . .
N1A C10 C7A 113.0(10) . .
C11 C10 C7A 124.1(7) . .
C12 C11 C38 121.9(6) . .
C12 C11 C10 124.0(5) . .
C38 C11 C10 114.0(5) . .
N2 C12 C11 126.3(6) . .
N2 C12 H12 116.9 . .
C11 C12 H12 116.9 . .
C18 C13 C14 120.3(6) . .
C18 C13 N2 115.3(5) . .
C14 C13 N2 124.4(7) . .
C15 C14 C13 118.9(8) . .
C15 C14 H14 120.5 . .
C13 C14 H14 120.5 . .
C16 C15 C14 121.3(7) . .
C16 C15 H15 119.4 . .
C14 C15 H15 119.4 . .
C15 C16 C17 119.7(7) . .
C15 C16 H16 120.1 . .
C17 C16 H16 120.1 . .
C16 C17 C18 120.2(8) . .
C16 C17 H17 119.9 . .
C18 C17 H17 119.9 . .
C13 C18 C17 119.7(6) . .
C13 C18 N3 113.9(6) . .
C17 C18 N3 126.3(7) . .
N3 C19 C20 125.0(6) . .
N3 C19 H19 117.5 . .
C20 C19 H19 117.5 . .
C19 C20 C21 124.7(6) . .
C19 C20 C31 121.6(6) . .
C21 C20 C31 113.5(5) . .
N4A C21 C20 114.6(8) . .
N1B C21 C20 124.0(10) . .
N1B C21 C7B 111.4(14) . .
C20 C21 C7B 123.0(11) . .
N4A C21 C22A 113.1(10) . .
C20 C21 C22A 131.8(9) . .
N5 C31 C20 123.2(5) . .
N5 C31 Pd2A 118.7(4) . .
C20 C31 Pd2A 118.1(4) . .
N5 C31 H31 118.4 . .
C20 C31 H31 118.4 . .
N6 C38 C11 122.5(5) . .
N6 C38 Pd2B 118.3(4) . .
C11 C38 Pd2B 119.0(4) . .
N6 C38 H38 118.8 . .
C11 C38 H38 118.8 . .
N7A C48 C49 111.4(6) . .
N10B C48 C49 135.3(10) . .
N7A C48 C45A 114.5(8) . .
C49 C48 C45A 134.1(7) . .
N10B C48 C60B 105.3(11) . .
C49 C48 C60B 119.4(8) . .
C50 C49 C76 122.5(5) . .
C50 C49 C48 124.2(5) . .
C76 C49 C48 113.2(5) . .
N8 C50 C49 124.1(5) . .
N8 C50 H50 118.0 . .
C49 C50 H50 118.0 . .
C52 C51 C56 118.7(5) . .
C52 C51 N8 127.7(5) . .
C56 C51 N8 113.5(5) . .
C53 C52 C51 118.9(6) . .
C53 C52 H52 120.5 . .
C51 C52 H52 120.5 . .
C52 C53 C54 119.5(7) . .
C52 C53 H53 120.3 . .
C54 C53 H53 120.3 . .
C55 C54 C53 123.3(6) . .
C55 C54 H54 118.3 . .
C53 C54 H54 118.3 . .
C56 C55 C54 114.8(6) . .
C56 C55 Pd1B 99.4(5) . .
C54 C55 Pd1B 145.2(5) . .
C56 C55 H55 122.6 . .
C54 C55 H55 122.6 . .
C55 C56 C51 124.7(6) . .
C55 C56 N9 120.7(6) . .
C51 C56 N9 114.6(5) . .
N9 C57 C58 127.6(5) . .
N9 C57 Pd1B 114.6(4) . .
C58 C57 Pd1B 117.6(4) . .
N9 C57 H57 116.2 . .
C58 C57 H57 116.2 . .
C57 C58 C69 120.5(6) . .
C57 C58 C59 117.1(6) . .
C69 C58 C59 122.4(6) . .
N7B C59 C58 108.5(9) . .
N10A C59 C58 125.5(8) . .
N7B C59 C45B 120.2(13) . .
C58 C59 C45B 129.8(10) . .
N10A C59 C60A 107.1(9) . .
C58 C59 C60A 127.3(8) . .
N11 C69 C58 124.3(6) . .
N11 C69 H69 117.8 . .
C58 C69 H69 117.8 . .
C75 C70 C71 118.4(5) . .
C75 C70 N11 113.0(5) . .
C71 C70 N11 128.6(5) . .
C72 C71 C70 118.8(6) . .
C72 C71 H71 120.6 . .
C70 C71 H71 120.6 . .
C71 C72 C73 121.1(6) . .
C71 C72 H72 119.5 . .
C73 C72 H72 119.5 . .
C74 C73 C72 120.2(6) . .
C74 C73 H73 119.9 . .
C72 C73 H73 119.9 . .
C73 C74 C75 118.9(6) . .
C73 C74 Pd1A 140.2(5) . .
C75 C74 Pd1A 100.8(4) . .
C73 C74 H74 120.6 . .
C75 C74 H74 120.6 . .
C74 C75 C70 122.6(5) . .
C74 C75 N12 122.2(6) . .
C70 C75 N12 115.1(5) . .
N12 C76 C49 123.5(5) . .
N12 C76 Pd1A 115.2(4) . .
C49 C76 Pd1A 121.1(4) . .
N12 C76 H76 118.2 . .
C49 C76 H76 118.2 . .
C76 Pd1A N1A 175.0(5) . .
C76 Pd1A N7A 76.9(3) . .
N1A Pd1A N7A 104.6(5) . .
C76 Pd1A C74 84.7(3) . .
N1A Pd1A C74 94.0(4) . .
N7A Pd1A C74 161.3(3) . .
C31 Pd2A C33A 80.5(4) . .
C31 Pd2A N4A 78.8(4) . .
C33A Pd2A N4A 159.3(5) . .
C31 Pd2A N10A 174.9(4) . 2
C33A Pd2A N10A 94.4(5) . 2
N4A Pd2A N10A 106.3(4) . 2
C10 N1A C1A 106.8(11) . .
C10 N1A Pd1A 137.0(11) . .
C1A N1A Pd1A 116.0(9) . .
C21 N4A C30A 103.6(12) . .
C21 N4A Pd2A 114.6(8) . .
C30A N4A Pd2A 140.1(11) . .
C48 N7A C39A 106.5(9) . .
C48 N7A Pd1A 117.2(7) . .
C39A N7A Pd1A 136.3(8) . .
C59 N10A C68A 110.2(12) . .
C59 N10A Pd2A 131.5(9) . 2
C68A N10A Pd2A 116.7(11) . 2
C6A C1A C2A 120.5 . .
C6A C1A N1A 111.6(8) . .
C2A C1A N1A 127.9(8) . .
C3A C2A C1A 119.4 . .
C3A C2A H2A 120.3 . .
C1A C2A H2A 120.3 . .
C4A C3A C2A 121.4 . .
C4A C3A H3A 119.3 . .
C2A C3A H3A 119.3 . .
C5A C4A C3A 118.2 . .
C5A C4A H4A 120.9 . .
C3A C4A H4A 120.9 . .
C4A C5A C6A 124.4 . .
C4A C5A H5A 117.8 . .
C6A C5A H5A 117.8 . .
C1A C6A C5A 116.1 . .
C1A C6A C7A 108.3 . .
C5A C6A C7A 135.6 . .
C6A C7A C10 99.2(6) . .
C6A C7A C8A 110.9(12) . .
C10 C7A C8A 111.1(18) . .
C6A C7A C9A 104.3(11) . .
C10 C7A C9A 112.2(13) . .
C8A C7A C9A 117.4(16) . .
C7A C8A H8A1 109.5 . .
C7A C8A H8A2 109.5 . .
H8A1 C8A H8A2 109.5 . .
C7A C8A H8A3 109.5 . .
H8A1 C8A H8A3 109.5 . .
H8A2 C8A H8A3 109.5 . .
C7A C9A H9A1 109.5 . .
C7A C9A H9A2 109.5 . .
H9A1 C9A H9A2 109.5 . .
C7A C9A H9A3 109.5 . .
H9A1 C9A H9A3 109.5 . .
H9A2 C9A H9A3 109.5 . .
C25A C22A C21 98.8(12) . .
C25A C22A C23A 116.4(11) . .
C21 C22A C23A 108.9(18) . .
C25A C22A C24A 113.1(12) . .
C21 C22A C24A 112.8(13) . .
C23A C22A C24A 106.7(14) . .
C22A C23A H23A 109.5 . .
C22A C23A H23B 109.5 . .
H23A C23A H23B 109.5 . .
C22A C23A H23C 109.5 . .
H23A C23A H23C 109.5 . .
H23B C23A H23C 109.5 . .
C22A C24A H24A 109.5 . .
C22A C24A H24B 109.5 . .
H24A C24A H24B 109.5 . .
C22A C24A H24C 109.5 . .
H24A C24A H24C 109.5 . .
H24B C24A H24C 109.5 . .
C30A C25A C26A 125.5(17) . .
C30A C25A C22A 108.3(15) . .
C26A C25A C22A 126.2(17) . .
C27A C26A C25A 114.8(19) . .
C27A C26A H26A 122.6 . .
C25A C26A H26A 122.6 . .
C26A C27A C28A 122(2) . .
C26A C27A H27A 118.8 . .
C28A C27A H27A 118.8 . .
C29A C28A C27A 119(2) . .
C29A C28A H28A 120.5 . .
C27A C28A H28A 120.5 . .
C30A C29A C28A 116.2(15) . .
C30A C29A H29A 121.9 . .
C28A C29A H29A 121.9 . .
C25A C30A C29A 122.1(15) . .
C25A C30A N4A 114.3(16) . .
C29A C30A N4A 123.6(17) . .
N5 C32A C37A 115.7(15) . .
N5 C32A C33A 120.6(14) . .
C37A C32A C33A 123.3(16) . .
C34A C33A C32A 116.2(12) . .
C34A C33A Pd2A 137.2(9) . .
C32A C33A Pd2A 106.4(10) . .
C33A C34A C35A 120.6(12) . .
C33A C34A H34A 119.7 . .
C35A C34A H34A 119.7 . .
C36A C35A C34A 122.3(14) . .
C36A C35A H35A 118.8 . .
C34A C35A H35A 118.8 . .
C35A C36A C37A 117.4(13) . .
C35A C36A H36A 121.3 . .
C37A C36A H36A 121.3 . .
C32A C37A C36A 120.2(16) . .
C32A C37A N6 111.0(14) . .
C36A C37A N6 128.8(14) . .
C40A C39A C44A 125.0(13) . .
C40A C39A N7A 124.9(12) . .
C44A C39A N7A 110.0(12) . .
C39A C40A C41A 114.5(12) . .
C39A C40A H40A 122.7 . .
C41A C40A H40A 122.7 . .
C42A C41A C40A 122.2(15) . .
C42A C41A H41A 118.9 . .
C40A C41A H41A 118.9 . .
C41A C42A C43A 118.5(19) . .
C41A C42A H42A 120.7 . .
C43A C42A H42A 120.7 . .
C44A C43A C42A 120.7(14) . .
C44A C43A H43A 119.7 . .
C42A C43A H43A 119.7 . .
C43A C44A C39A 119.0(13) . .
C43A C44A C45A 131.1(13) . .
C39A C44A C45A 109.9(14) . .
C44A C45A C48 99.0(10) . .
C44A C45A C46A 112.1(9) . .
C48 C45A C46A 107.3(9) . .
C44A C45A C47A 112.0(10) . .
C48 C45A C47A 109.0(12) . .
C46A C45A C47A 115.9(13) . .
C45A C46A H46A 109.5 . .
C45A C46A H46B 109.5 . .
H46A C46A H46B 109.5 . .
C45A C46A H46C 109.5 . .
H46A C46A H46C 109.5 . .
H46B C46A H46C 109.5 . .
C45A C47A H47A 109.5 . .
C45A C47A H47B 109.5 . .
H47A C47A H47B 109.5 . .
C45A C47A H47C 109.5 . .
H47A C47A H47C 109.5 . .
H47B C47A H47C 109.5 . .
C63A C60A C59 103.0(12) . .
C63A C60A C61A 111.8(15) . .
C59 C60A C61A 106.5(17) . .
C63A C60A C62A 107.8(12) . .
C59 C60A C62A 114.6(14) . .
C61A C60A C62A 112.9(18) . .
C60A C61A H61A 109.5 . .
C60A C61A H61B 109.5 . .
H61A C61A H61B 109.5 . .
C60A C61A H61C 109.5 . .
H61A C61A H61C 109.5 . .
H61B C61A H61C 109.5 . .
C60A C62A H62A 109.5 . .
C60A C62A H62B 109.5 . .
H62A C62A H62B 109.5 . .
C60A C62A H62C 109.5 . .
H62A C62A H62C 109.5 . .
H62B C62A H62C 109.5 . .
C68A C63A C64A 121.1(15) . .
C68A C63A C60A 107.7(16) . .
C64A C63A C60A 131.2(17) . .
C65A C64A C63A 117.7(16) . .
C65A C64A H64A 121.1 . .
C63A C64A H64A 121.1 . .
C66A C65A C64A 116.7(16) . .
C66A C65A H65A 121.6 . .
C64A C65A H65A 121.6 . .
C67A C66A C65A 128.8(18) . .
C67A C66A H66A 115.6 . .
C65A C66A H66A 115.6 . .
C66A C67A C68A 111.2(16) . .
C66A C67A H67A 124.4 . .
C68A C67A H67A 124.4 . .
C63A C68A C67A 124.5(16) . .
C63A C68A N10A 111.3(15) . .
C67A C68A N10A 124.2(16) . .
C57 Pd1B N7B 79.0(4) . .
C57 Pd1B N1B 174.8(5) . 2
N7B Pd1B N1B 105.8(5) . 2
C57 Pd1B C55 84.4(3) . .
N7B Pd1B C55 162.4(4) . .
N1B Pd1B C55 91.0(5) 2 .
C38 Pd2B C33B 80.5(6) . .
C38 Pd2B N10B 173.7(5) . .
C33B Pd2B N10B 93.8(7) . .
C38 Pd2B N4B 78.1(4) . .
C33B Pd2B N4B 158.2(6) . .
N10B Pd2B N4B 107.4(6) . .
C21 N1B C1B 108.2(17) . .
C21 N1B Pd1B 135.2(13) . 2
C1B N1B Pd1B 115.7(14) . 2
C10 N4B C30B 107.8(15) . .
C10 N4B Pd2B 112.8(11) . .
C30B N4B Pd2B 139.3(12) . .
C59 N7B C39B 100.9(14) . .
C59 N7B Pd1B 117.4(10) . .
C39B N7B Pd1B 141.3(13) . .
C48 N10B C68B 111.2(16) . .
C48 N10B Pd2B 125.7(14) . .
C68B N10B Pd2B 121.3(14) . .
C6B C1B C2B 122.7(19) . .
C6B C1B N1B 107.5(19) . .
C2B C1B N1B 130(2) . .
C3B C2B C1B 117.8(17) . .
C3B C2B H2B 121.1 . .
C1B C2B H2B 121.1 . .
C2B C3B C4B 121(2) . .
C2B C3B H3B 119.4 . .
C4B C3B H3B 119.4 . .
C5B C4B C3B 120(2) . .
C5B C4B H4B 120.0 . .
C3B C4B H4B 120.0 . .
C4B C5B C6B 124(2) . .
C4B C5B H5B 118.2 . .
C6B C5B H5B 118.2 . .
C1B C6B C5B 114.7(18) . .
C1B C6B C7B 110.1(18) . .
C5B C6B C7B 135(2) . .
C21 C7B C6B 101.3(16) . .
C21 C7B C9B 113(3) . .
C6B C7B C9B 110(2) . .
C21 C7B C8B 111(2) . .
C6B C7B C8B 108.1(17) . .
C9B C7B C8B 113(2) . .
C7B C8B H8B1 109.5 . .
C7B C8B H8B2 109.5 . .
H8B1 C8B H8B2 109.5 . .
C7B C8B H8B3 109.5 . .
H8B1 C8B H8B3 109.5 . .
H8B2 C8B H8B3 109.5 . .
C7B C9B H9B1 109.5 . .
C7B C9B H9B2 109.5 . .
H9B1 C9B H9B2 109.5 . .
C7B C9B H9B3 109.5 . .
H9B1 C9B H9B3 109.5 . .
H9B2 C9B H9B3 109.5 . .
C10 C22B C25B 101.7(13) . .
C10 C22B C24B 113(2) . .
C25B C22B C24B 113.5(18) . .
C10 C22B C23B 108.5(19) . .
C25B C22B C23B 109.2(17) . .
C24B C22B C23B 110(2) . .
C22B C23B H23D 109.5 . .
C22B C23B H23E 109.5 . .
H23D C23B H23E 109.5 . .
C22B C23B H23F 109.5 . .
H23D C23B H23F 109.5 . .
H23E C23B H23F 109.5 . .
C22B C24B H24D 109.5 . .
C22B C24B H24E 109.5 . .
H24D C24B H24E 109.5 . .
C22B C24B H24F 109.5 . .
H24D C24B H24F 109.5 . .
H24E C24B H24F 109.5 . .
C30B C25B C26B 124.8(16) . .
C30B C25B C22B 109.4(13) . .
C26B C25B C22B 125.8(15) . .
C27B C26B C25B 113.4(18) . .
C27B C26B H26B 123.3 . .
C25B C26B H26B 123.3 . .
C26B C27B C28B 125(2) . .
C26B C27B H27B 117.5 . .
C28B C27B H27B 117.5 . .
C29B C28B C27B 117(2) . .
C29B C28B H28B 121.4 . .
C27B C28B H28B 121.4 . .
C30B C29B C28B 115.1(18) . .
C30B C29B H29B 122.5 . .
C28B C29B H29B 122.5 . .
C25B C30B C29B 124.6(15) . .
C25B C30B N4B 109.5(15) . .
C29B C30B N4B 125.4(17) . .
N6 C32B C37B 116(2) . .
N6 C32B C33B 120.7(19) . .
C37B C32B C33B 123(2) . .
C34B C33B C32B 116.9(15) . .
C34B C33B Pd2B 136.7(13) . .
C32B C33B Pd2B 106.4(14) . .
C35B C34B C33B 118.4(16) . .
C35B C34B H34B 120.8 . .
C33B C34B H34B 120.8 . .
C36B C35B C34B 125.7(18) . .
C36B C35B H35B 117.2 . .
C34B C35B H35B 117.2 . .
C35B C36B C37B 116.2(15) . .
C35B C36B H36B 121.9 . .
C37B C36B H36B 121.9 . .
C32B C37B C36B 119.9(19) . .
C32B C37B N5 109.2(19) . .
C36B C37B N5 130.0(18) . .
C40B C39B C44B 124.6(18) . .
C40B C39B N7B 123.5(19) . .
C44B C39B N7B 111.7(18) . .
C39B C40B C41B 112.8(19) . .
C39B C40B H40B 123.6 . .
C41B C40B H40B 123.6 . .
C42B C41B C40B 125(2) . .
C42B C41B H41B 117.6 . .
C40B C41B H41B 117.6 . .
C41B C42B C43B 115(2) . .
C41B C42B H42B 122.3 . .
C43B C42B H42B 122.3 . .
C44B C43B C42B 122.0(19) . .
C44B C43B H43B 119.0 . .
C42B C43B H43B 119.0 . .
C43B C44B C39B 119.0(18) . .
C43B C44B C45B 130(2) . .
C39B C44B C45B 110.6(18) . .
C44B C45B C59 95.0(14) . .
C44B C45B C46B 112(2) . .
C59 C45B C46B 118(2) . .
C44B C45B C47B 112(2) . .
C59 C45B C47B 101(2) . .
C46B C45B C47B 116(2) . .
C45B C46B H46D 109.5 . .
C45B C46B H46E 109.5 . .
H46D C46B H46E 109.5 . .
C45B C46B H46F 109.5 . .
H46D C46B H46F 109.5 . .
H46E C46B H46F 109.5 . .
C45B C47B H47D 109.5 . .
C45B C47B H47E 109.5 . .
H47D C47B H47E 109.5 . .
C45B C47B H47F 109.5 . .
H47D C47B H47F 109.5 . .
H47E C47B H47F 109.5 . .
C63B C60B C61B 111.1(16) . .
C63B C60B C48 102.5(15) . .
C61B C60B C48 113.5(14) . .
C63B C60B C62B 105.8(16) . .
C61B C60B C62B 110.9(19) . .
C48 C60B C62B 112.5(18) . .
C60B C61B H61D 109.5 . .
C60B C61B H61E 109.5 . .
H61D C61B H61E 109.5 . .
C60B C61B H61F 109.5 . .
H61D C61B H61F 109.5 . .
H61E C61B H61F 109.5 . .
C60B C62B H62D 109.5 . .
C60B C62B H62E 109.5 . .
H62D C62B H62E 109.5 . .
C60B C62B H62F 109.5 . .
H62D C62B H62F 109.5 . .
H62E C62B H62F 109.5 . .
C68B C63B C64B 120.4(16) . .
C68B C63B C60B 106.7(17) . .
C64B C63B C60B 132.8(18) . .
C65B C64B C63B 119.3(17) . .
C65B C64B H64B 120.4 . .
C63B C64B H64B 120.4 . .
C64B C65B C66B 115.3(19) . .
C64B C65B H65B 122.3 . .
C66B C65B H65B 122.3 . .
C67B C66B C65B 128(2) . .
C67B C66B H66B 115.8 . .
C65B C66B H66B 115.8 . .
C66B C67B C68B 112(2) . .
C66B C67B H67B 124.2 . .
C68B C67B H67B 124.2 . .
C63B C68B N10B 113.9(17) . .
C63B C68B C67B 124.4(18) . .
N10B C68B C67B 121.5(19) . .
O1 C77 C78 122.5 . .
O1 C77 C79 122.1 . .
C78 C77 C79 115.3 . .
C77 C78 H78A 109.5 . .
C77 C78 H78B 109.5 . .
H78A C78 H78B 109.5 . .
C77 C78 H78C 109.5 . .
H78A C78 H78C 109.5 . .
H78B C78 H78C 109.5 . .
C77 C79 H79A 109.5 . .
C77 C79 H79B 109.5 . .
H79A C79 H79B 109.5 . .
C77 C79 H79C 109.5 . .
H79A C79 H79C 109.5 . .
H79B C79 H79C 109.5 . .
O2 C80 C81 122.5 . .
O2 C80 C82 122.1 . .
C81 C80 C82 115.3 . .
C80 C81 H81A 109.5 . .
C80 C81 H81B 109.5 . .
H81A C81 H81B 109.5 . .
C80 C81 H81C 109.5 . .
H81A C81 H81C 109.5 . .
H81B C81 H81C 109.5 . .
C80 C82 H82A 109.5 . .
C80 C82 H82B 109.5 . .
H82A C82 H82B 109.5 . .
C80 C82 H82C 109.5 . .
H82A C82 H82C 109.5 . .
H82B C82 H82C 109.5 . .
O3 C83 C84 122.5 . .
O3 C83 C85 122.1 . .
C84 C83 C85 115.3 . .
C83 C84 H84A 109.5 . .
C83 C84 H84B 109.5 . .
H84A C84 H84B 109.5 . .
C83 C84 H84C 109.5 . .
H84A C84 H84C 109.5 . .
H84B C84 H84C 109.5 . .
C83 C85 H85A 109.5 . .
C83 C85 H85B 109.5 . .
H85A C85 H85B 109.5 . .
C83 C85 H85C 109.5 . .
H85A C85 H85C 109.5 . .
H85B C85 H85C 109.5 . .
O4 C86 C87 122.5 . .
O4 C86 C88 122.1 . .
C87 C86 C88 115.3 . .
C86 C87 H87A 109.5 . .
C86 C87 H87B 109.5 . .
H87A C87 H87B 109.5 . .
C86 C87 H87C 109.5 . .
H87A C87 H87C 109.5 . .
H87B C87 H87C 109.5 . .
C86 C88 H88A 109.5 . .
C86 C88 H88B 109.5 . .
H88A C88 H88B 109.5 . .
C86 C88 H88C 109.5 . .
H88A C88 H88C 109.5 . .
H88B C88 H88C 109.5 . .
O5 C89 C90 122.5 . .
O5 C89 C91 122.1 . .
C90 C89 C91 115.3 . .
C89 C90 H90A 109.5 . .
C89 C90 H90B 109.5 . .
H90A C90 H90B 109.5 . .
C89 C90 H90C 109.5 . .
H90A C90 H90C 109.5 . .
H90B C90 H90C 109.5 . .
C89 C91 H91A 109.5 . .
C89 C91 H91B 109.5 . .
H91A C91 H91B 109.5 . .
C89 C91 H91C 109.5 . .
H91A C91 H91C 109.5 . .
H91B C91 H91C 109.5 . .
C89 C91 H91D 109.5 . .
H91A C91 H91D 141.1 . .
H91B C91 H91D 56.3 . .
H91C C91 H91D 56.3 . .
C89 C91 H91E 109.5 . .
H91A C91 H91E 56.3 . .
H91B C91 H91E 141.1 . .
H91C C91 H91E 56.3 . .
H91D C91 H91E 109.5 . .
C89 C91 H91F 109.5 . .
H91A C91 H91F 56.3 . .
H91B C91 H91F 56.3 . .
H91C C91 H91F 141.1 . .
H91D C91 H91F 109.5 . .
H91E C91 H91F 109.5 . .
O6 C92 C93 122.5 . .
O6 C92 C94 122.1 . .
C93 C92 C94 115.3 . .
C92 C93 H93A 109.5 . .
C92 C93 H93B 109.5 . .
H93A C93 H93B 109.5 . .
C92 C93 H93C 109.5 . .
H93A C93 H93C 109.5 . .
H93B C93 H93C 109.5 . .
C92 C94 H94A 109.5 . .
C92 C94 H94B 109.5 . .
H94A C94 H94B 109.5 . .
C92 C94 H94C 109.5 . .
H94A C94 H94C 109.5 . .
H94B C94 H94C 109.5 . .

loop_
_geom_bond_atom_site_label_1
_geom_bond_atom_site_label_2
_geom_bond_distance
_geom_bond_site_symmetry_2
Ni1 N5 1.846(5) .
Ni1 N6 1.855(5) .
Ni1 N2 1.866(5) .
Ni1 N3 1.868(5) .
Ni2 N12 1.826(5) .
Ni2 N9 1.837(5) .
Ni2 N8 1.881(5) .
Ni2 N11 1.883(5) .
N2 C12 1.302(8) .
N2 C13 1.435(8) .
N3 C19 1.312(8) .
N3 C18 1.424(8) .
N5 C32A 1.303(16) .
N5 C31 1.314(8) .
N5 C37B 1.528(17) .
N6 C38 1.295(7) .
N6 C32B 1.306(18) .
N6 C37A 1.510(16) .
N8 C50 1.329(7) .
N8 C51 1.416(7) .
N9 C57 1.301(8) .
N9 C56 1.406(8) .
N11 C69 1.323(8) .
N11 C70 1.415(7) .
N12 C76 1.303(8) .
N12 C75 1.396(7) .
C10 N4B 1.307(12) .
C10 N1A 1.316(15) .
C10 C11 1.444(9) .
C10 C22B 1.49(2) .
C10 C7A 1.541(10) .
C11 C12 1.391(9) .
C11 C38 1.437(8) .
C12 H12 0.9500 .
C13 C18 1.388(10) .
C13 C14 1.402(9) .
C14 C15 1.379(10) .
C14 H14 0.9500 .
C15 C16 1.379(12) .
C15 H15 0.9500 .
C16 C17 1.388(10) .
C16 H16 0.9500 .
C17 C18 1.389(10) .
C17 H17 0.9500 .
C19 C20 1.414(9) .
C19 H19 0.9500 .
C20 C21 1.433(9) .
C20 C31 1.432(9) .
C21 N4A 1.303(11) .
C21 N1B 1.36(2) .
C21 C7B 1.46(2) .
C21 C22A 1.542(10) .
C31 Pd2A 1.889(5) .
C31 H31 0.9500 .
C38 Pd2B 1.914(5) .
C38 H38 0.9500 .
C48 N7A 1.317(10) .
C48 N10B 1.34(2) .
C48 C49 1.455(8) .
C48 C45A 1.528(9) .
C48 C60B 1.58(3) .
C49 C50 1.393(8) .
C49 C76 1.418(8) .
C50 H50 0.9500 .
C51 C52 1.394(7) .
C51 C56 1.400(7) .
C52 C53 1.380(8) .
C52 H52 0.9500 .
C53 C54 1.410(10) .
C53 H53 0.9500 .
C54 C55 1.387(10) .
C54 H54 0.9500 .
C55 C56 1.367(8) .
C55 Pd1B 2.239(7) .
C55 H55 0.9500 .
C57 C58 1.388(9) .
C57 Pd1B 1.836(5) .
C57 H57 0.9500 .
C58 C69 1.415(9) .
C58 C59 1.454(9) .
C59 N7B 1.301(12) .
C59 N10A 1.348(14) .
C59 C45B 1.53(2) .
C59 C60A 1.535(10) .
C69 H69 0.9500 .
C70 C75 1.386(8) .
C70 C71 1.406(8) .
C71 C72 1.389(8) .
C71 H71 0.9500 .
C72 C73 1.397(9) .
C72 H72 0.9500 .
C73 C74 1.364(9) .
C73 H73 0.9500 .
C74 C75 1.381(8) .
C74 Pd1A 2.151(6) .
C74 H74 0.9500 .
C76 Pd1A 1.870(5) .
C76 H76 0.9500 .
Pd1A N1A 2.099(13) .
Pd1A N7A 2.129(11) .
Pd2A C33A 2.045(12) .
Pd2A N4A 2.124(13) .
Pd2A N10A 2.179(12) 2
N1A C1A 1.425(17) .
N4A C30A 1.459(14) .
N7A C39A 1.455(12) .
N10A C68A 1.42(2) .
N10A Pd2A 2.179(12) 2
C1A C6A 1.3850 .
C1A C2A 1.3945 .
C2A C3A 1.3664 .
C2A H2A 0.9500 .
C3A C4A 1.3588 .
C3A H3A 0.9500 .
C4A C5A 1.3400 .
C4A H4A 0.9500 .
C5A C6A 1.3911 .
C5A H5A 0.9500 .
C6A C7A 1.5059 .
C7A C8A 1.545(10) .
C7A C9A 1.546(9) .
C8A H8A1 0.9800 .
C8A H8A2 0.9800 .
C8A H8A3 0.9800 .
C9A H9A1 0.9800 .
C9A H9A2 0.9800 .
C9A H9A3 0.9800 .
C22A C25A 1.504(9) .
C22A C23A 1.546(9) .
C22A C24A 1.548(9) .
C23A H23A 0.9800 .
C23A H23B 0.9800 .
C23A H23C 0.9800 .
C24A H24A 0.9800 .
C24A H24B 0.9800 .
C24A H24C 0.9800 .
C25A C30A 1.30(2) .
C25A C26A 1.39(2) .
C26A C27A 1.36(3) .
C26A H26A 0.9500 .
C27A C28A 1.44(3) .
C27A H27A 0.9500 .
C28A C29A 1.41(2) .
C28A H28A 0.9500 .
C29A C30A 1.396(19) .
C29A H29A 0.9500 .
C32A C37A 1.379(11) .
C32A C33A 1.398(15) .
C33A C34A 1.385(13) .
C34A C35A 1.405(15) .
C34A H34A 0.9500 .
C35A C36A 1.377(14) .
C35A H35A 0.9500 .
C36A C37A 1.391(15) .
C36A H36A 0.9500 .
C39A C40A 1.370(16) .
C39A C44A 1.387(17) .
C40A C41A 1.429(17) .
C40A H40A 0.9500 .
C41A C42A 1.39(3) .
C41A H41A 0.9500 .
C42A C43A 1.42(3) .
C42A H42A 0.9500 .
C43A C44A 1.34(2) .
C43A H43A 0.9500 .
C44A C45A 1.500(9) .
C45A C46A 1.536(9) .
C45A C47A 1.548(9) .
C46A H46A 0.9800 .
C46A H46B 0.9800 .
C46A H46C 0.9800 .
C47A H47A 0.9800 .
C47A H47B 0.9800 .
C47A H47C 0.9800 .
C60A C63A 1.506(9) .
C60A C61A 1.544(9) .
C60A C62A 1.547(9) .
C61A H61A 0.9800 .
C61A H61B 0.9800 .
C61A H61C 0.9800 .
C62A H62A 0.9800 .
C62A H62B 0.9800 .
C62A H62C 0.9800 .
C63A C68A 1.34(2) .
C63A C64A 1.39(2) .
C64A C65A 1.39(2) .
C64A H64A 0.9500 .
C65A C66A 1.38(3) .
C65A H65A 0.9500 .
C66A C67A 1.35(3) .
C66A H66A 0.9500 .
C67A C68A 1.40(2) .
C67A H67A 0.9500 .
Pd1B N7B 2.088(16) .
Pd1B N1B 2.158(18) 2
Pd2B C33B 2.030(17) .
Pd2B N10B 2.118(19) .
Pd2B N4B 2.210(19) .
N1B C1B 1.44(3) .
N1B Pd1B 2.158(18) 2
N4B C30B 1.461(14) .
N7B C39B 1.457(14) .
N10B C68B 1.38(3) .
C1B C6B 1.378(18) .
C1B C2B 1.403(18) .
C2B C3B 1.357(17) .
C2B H2B 0.9500 .
C3B C4B 1.361(18) .
C3B H3B 0.9500 .
C4B C5B 1.323(18) .
C4B H4B 0.9500 .
C5B C6B 1.405(17) .
C5B H5B 0.9500 .
C6B C7B 1.501(16) .
C7B C9B 1.547(18) .
C7B C8B 1.578(18) .
C8B H8B1 0.9800 .
C8B H8B2 0.9800 .
C8B H8B3 0.9800 .
C9B H9B1 0.9800 .
C9B H9B2 0.9800 .
C9B H9B3 0.9800 .
C22B C25B 1.492(17) .
C22B C24B 1.527(18) .
C22B C23B 1.567(18) .
C23B H23D 0.9800 .
C23B H23E 0.9800 .
C23B H23F 0.9800 .
C24B H24D 0.9800 .
C24B H24E 0.9800 .
C24B H24F 0.9800 .
C25B C30B 1.30(2) .
C25B C26B 1.378(19) .
C26B C27B 1.37(3) .
C26B H26B 0.9500 .
C27B C28B 1.44(3) .
C27B H27B 0.9500 .
C28B C29B 1.42(2) .
C28B H28B 0.9500 .
C29B C30B 1.39(2) .
C29B H29B 0.9500 .
C32B C37B 1.390(15) .
C32B C33B 1.41(2) .
C33B C34B 1.404(18) .
C34B C35B 1.40(2) .
C34B H34B 0.9500 .
C35B C36B 1.344(19) .
C35B H35B 0.9500 .
C36B C37B 1.42(2) .
C36B H36B 0.9500 .
C39B C40B 1.37(2) .
C39B C44B 1.40(2) .
C40B C41B 1.43(2) .
C40B H40B 0.9500 .
C41B C42B 1.39(3) .
C41B H41B 0.9500 .
C42B C43B 1.41(3) .
C42B H42B 0.9500 .
C43B C44B 1.34(2) .
C43B H43B 0.9500 .
C44B C45B 1.490(17) .
C45B C46B 1.534(18) .
C45B C47B 1.544(19) .
C46B H46D 0.9800 .
C46B H46E 0.9800 .
C46B H46F 0.9800 .
C47B H47D 0.9800 .
C47B H47E 0.9800 .
C47B H47F 0.9800 .
C60B C63B 1.506(16) .
C60B C61B 1.565(19) .
C60B C62B 1.586(18) .
C61B H61D 0.9800 .
C61B H61E 0.9800 .
C61B H61F 0.9800 .
C62B H62D 0.9800 .
C62B H62E 0.9800 .
C62B H62F 0.9800 .
C63B C68B 1.32(2) .
C63B C64B 1.39(2) .
C64B C65B 1.38(2) .
C64B H64B 0.9500 .
C65B C66B 1.39(3) .
C65B H65B 0.9500 .
C66B C67B 1.34(3) .
C66B H66B 0.9500 .
C67B C68B 1.41(2) .
C67B H67B 0.9500 .
O1 C77 1.2149 .
C77 C78 1.5012 .
C77 C79 1.5019 .
C78 H78A 0.9800 .
C78 H78B 0.9800 .
C78 H78C 0.9800 .
C79 H79A 0.9800 .
C79 H79B 0.9800 .
C79 H79C 0.9800 .
O2 C80 1.2149 .
C80 C81 1.5013 .
C80 C82 1.5019 .
C81 H81A 0.9800 .
C81 H81B 0.9800 .
C81 H81C 0.9800 .
C82 H82A 0.9800 .
C82 H82B 0.9800 .
C82 H82C 0.9800 .
O3 C83 1.2148 .
C83 C84 1.5013 .
C83 C85 1.5019 .
C84 H84A 0.9800 .
C84 H84B 0.9800 .
C84 H84C 0.9800 .
C85 H85A 0.9800 .
C85 H85B 0.9800 .
C85 H85C 0.9800 .
O4 C86 1.2148 .
C86 C87 1.5013 .
C86 C88 1.5020 .
C87 H87A 0.9800 .
C87 H87B 0.9800 .
C87 H87C 0.9800 .
C88 H88A 0.9800 .
C88 H88B 0.9800 .
C88 H88C 0.9800 .
O5 C89 1.2149 .
C89 C90 1.5013 .
C89 C91 1.5019 .
C90 H90A 0.9800 .
C90 H90B 0.9800 .
C90 H90C 0.9800 .
C91 H91A 0.9800 .
C91 H91B 0.9800 .
C91 H91C 0.9800 .
C91 H91D 0.9800 .
C91 H91E 0.9800 .
C91 H91F 0.9800 .
O6 C92 1.2149 .
C92 C93 1.5013 .
C92 C94 1.5019 .
C93 H93A 0.9800 .
C93 H93B 0.9800 .
C93 H93C 0.9800 .
C94 H94A 0.9800 .
C94 H94B 0.9800 .
C94 H94C 0.9800 .
